data_7001808
loop_
_publ_author_name
'Feng, Sisi'
'Zhu, Miaoli'
'Lu, Liping'
'Du, Lei'
'Zhang, Yunbo'
'Wang, Tianwei'

_publ_section_title
;
 Rationally designed chiral Ni5L6 clusters with the in situ generated
 tridentate ligand. Hydrothermal synthesis, crystal structures,
 morphology and magnetic properties
;
_journal_issue 32
_journal_name_full 'Dalton Transactions'
_journal_page_first 6385
_journal_page_last 6395
_journal_paper_doi 10.1039/b900709a
_journal_year 2009
_chemical_formula_moiety ' C96 H66 N24 Ni5 O6, N O3, 3(H O), 2(H2 O)'
_chemical_formula_sum 'C96 H73 N25 Ni5 O14'
_chemical_formula_weight 2094.34
_chemical_name_systematic
;
?
;
_space_group_IT_number 14
_symmetry_cell_setting monoclinic
_symmetry_space_group_name_Hall '-P 2ybc'
_symmetry_space_group_name_H-M 'P 1 21/c 1'
_atom_sites_solution_hydrogens geom
_atom_sites_solution_primary direct
_atom_sites_solution_secondary difmap
_audit_creation_method SHELXL-97
_cell_angle_alpha 90.00
_cell_angle_beta 106.509(11)
_cell_angle_gamma 90.00
_cell_formula_units_Z 4
_cell_length_a 13.267(4)
_cell_length_b 26.128(7)
_cell_length_c 29.054(7)
_cell_measurement_reflns_used 11273
_cell_measurement_temperature 120(2)
_cell_measurement_theta_max 27.4487
_cell_measurement_theta_min 2.0895
_cell_volume 9656(5)
_computing_cell_refinement 'CrystalClear (Rigaku/MSC Inc., 2005)'
_computing_data_collection 'CrystalClear (Rigaku/MSC Inc., 2005)'
_computing_data_reduction 'CrystalClear (Rigaku/MSC Inc., 2005)'
_computing_molecular_graphics 'SHELXTL/PC (Sheldrick, 1999)'
_computing_publication_material
;
SHELXTL/PC

Mercury Ver. 1.3 (Bruno et al., 2002)
;
_computing_structure_refinement 'SHELXL-97 (Sheldrick, 1997)'
_computing_structure_solution 'SHELXS-97 (Sheldrick, 1990)'
_diffrn_ambient_temperature 120(2)
_diffrn_detector_area_resol_mean 28.5714
_diffrn_measured_fraction_theta_full 0.982
_diffrn_measured_fraction_theta_max 0.982
_diffrn_measurement_device_type 'Rigaku RAXIS-IV Imaging Plate'
_diffrn_measurement_method CCD_Profile_fitting
_diffrn_radiation_monochromator graphite
_diffrn_radiation_source 'fine-focus sealed tube'
_diffrn_radiation_type MoK\a
_diffrn_radiation_wavelength 0.71073
_diffrn_reflns_av_R_equivalents 0.0835
_diffrn_reflns_av_sigmaI/netI 0.0907
_diffrn_reflns_limit_h_max 15
_diffrn_reflns_limit_h_min -15
_diffrn_reflns_limit_k_max 31
_diffrn_reflns_limit_k_min -25
_diffrn_reflns_limit_l_max 34
_diffrn_reflns_limit_l_min -34
_diffrn_reflns_number 60801
_diffrn_reflns_theta_full 25.00
_diffrn_reflns_theta_max 25.00
_diffrn_reflns_theta_min 2.45
_exptl_absorpt_coefficient_mu 1.033
_exptl_absorpt_correction_T_max 0.9406
_exptl_absorpt_correction_T_min 0.8358
_exptl_absorpt_correction_type multi-scan
_exptl_absorpt_process_details
;
(HIGASHI, T. (1995). Abscor - Empirical Absorption Correction
based on Fourier Series Approximation. Rigaku Corporation, Tokyo, Japan.)
;
_exptl_crystal_colour black
_exptl_crystal_density_diffrn 1.441
_exptl_crystal_density_method 'not measured'
_exptl_crystal_description needle
_exptl_crystal_F_000 4304
_exptl_crystal_size_max 0.18
_exptl_crystal_size_mid 0.07
_exptl_crystal_size_min 0.06
_platon_squeeze_details
;
The crystal structure contains voids (950.6 A3/per unit cell,
i.e. some 9.84% of the unit cell volume) filled with
a disordered solvent molecule (water). Attempts to refine peaks of
residual electron density as solvent O atom (water) and NO3 anion
were unsuccessful. Derived values (formula weight, density,
absorption coefficient) do not contain the contribution of the
disordered solvent molecule.

R factors before data are squeezed:
_refine_ls_R_factor_all 0.1450
_refine_ls_R_factor_gt 0.0933
_refine_ls_wR_factor_ref 0.2694
_refine_ls_wR_factor_gt 0.2294
;
_refine_diff_density_max 0.942
_refine_diff_density_min -0.514
_refine_diff_density_rms 0.097
_refine_ls_extinction_method none
_refine_ls_goodness_of_fit_ref 1.066
_refine_ls_hydrogen_treatment constr
_refine_ls_matrix_type full
_refine_ls_number_parameters 1292
_refine_ls_number_reflns 16705
_refine_ls_number_restraints 25
_refine_ls_restrained_S_all 1.067
_refine_ls_R_factor_all 0.1382
_refine_ls_R_factor_gt 0.0918
_refine_ls_shift/su_max 0.002
_refine_ls_shift/su_mean 0.000
_refine_ls_structure_factor_coef Fsqd
_refine_ls_weighting_details 'calc w=1/[\s^2^(Fo^2^)+(0.1463P)^2^] where P=(Fo^2^+2Fc^2^)/3'
_refine_ls_weighting_scheme calc
_refine_ls_wR_factor_gt 0.2322
_refine_ls_wR_factor_ref 0.2695
_reflns_number_gt 10432
_reflns_number_total 16705
_reflns_threshold_expression I>2\s(I)
_cod_data_source_file b900709a.txt
_cod_data_source_block fwno3b-s
_cod_depositor_comments
;
The following automatic conversions were performed:
'_exptl_absorpt_correction_type' value 'Multi-scan' changed to
'multi-scan' according to
'/home/saulius/struct/CIF-dictionaries/cif_core.dic' dictionary named
'cif_core.dic' version 2.4.1 from 2010-06-29.

Automatic conversion script
Id: cif_fix_enum 1527 2010-12-29 10:47:43Z saulius 
;
_cod_original_sg_symbol_H-M ' P 21/c'
_cod_database_code 7001808

loop_
_symmetry_equiv_pos_as_xyz
'x, y, z'
'-x, y+1/2, -z+1/2'
'-x, -y, -z'
'x, -y-1/2, z-1/2'

loop_
_atom_site_label
_atom_site_type_symbol
_atom_site_fract_x
_atom_site_fract_y
_atom_site_fract_z
_atom_site_U_iso_or_equiv
_atom_site_adp_type
_atom_site_occupancy
_atom_site_symmetry_multiplicity
_atom_site_calc_flag
_atom_site_refinement_flags
_atom_site_disorder_assembly
_atom_site_disorder_group
Ni1 Ni 0.83095(6) 0.08888(3) 0.35278(3) 0.0439(2) Uani 1 1 d . . .
Ni2 Ni 0.64912(7) 0.19240(4) 0.18397(3) 0.0604(3) Uani 1 1 d . . .
Ni3 Ni 0.72426(7) 0.07069(4) 0.22809(3) 0.0575(3) Uani 1 1 d . . .
Ni4 Ni 0.89034(7) 0.17946(4) 0.27437(4) 0.0633(3) Uani 1 1 d . . .
Ni5 Ni 0.61848(7) 0.17145(4) 0.29713(3) 0.0618(3) Uani 1 1 d . . .
O1 O 0.7105(3) 0.06227(18) 0.29258(14) 0.0478(10) Uani 1 1 d . . .
O2 O 0.9104(3) 0.11069(18) 0.30171(16) 0.0541(11) Uani 1 1 d . . .
O3 O 0.7545(3) 0.16209(18) 0.34421(16) 0.0551(12) Uani 1 1 d . . .
O4 O 0.7482(4) 0.1276(2) 0.18928(16) 0.0609(13) Uani 1 1 d . . .
O5 O 0.7623(4) 0.2196(2) 0.24701(17) 0.0625(13) Uani 1 1 d . . .
O6 O 0.5716(4) 0.1557(2) 0.22888(18) 0.0680(14) Uani 1 1 d . . .
N1 N 0.7295(4) 0.0561(2) 0.38506(17) 0.0439(12) Uani 1 1 d . . .
N2 N 0.5879(4) 0.0080(2) 0.37833(18) 0.0501(13) Uani 1 1 d . . .
H2 H 0.5313 -0.0100 0.3646 0.060 Uiso 1 1 calc R . .
N3 N 0.5991(4) 0.0316(2) 0.19781(18) 0.0566(15) Uani 1 1 d . . .
N4 N 0.4589(5) -0.0180(3) 0.1914(2) 0.078(2) Uani 1 1 d . . .
H4 H 0.4103 -0.0355 0.1998 0.094 Uiso 1 1 calc R . .
N5 N 0.9260(4) 0.0272(2) 0.35545(18) 0.0470(13) Uani 1 1 d . . .
N6 N 1.0573(4) -0.0082(2) 0.3339(2) 0.0554(15) Uani 1 1 d . . .
H6 H 1.1073 -0.0120 0.3197 0.067 Uiso 1 1 calc R . .
N7 N 0.9923(5) 0.1685(3) 0.2392(2) 0.0669(17) Uani 1 1 d . . .
N8 N 1.1122(6) 0.1300(4) 0.2105(4) 0.111(3) Uani 1 1 d . . .
H8 H 1.1550 0.1065 0.2050 0.133 Uiso 1 1 calc R . .
N9 N 0.9315(4) 0.1297(2) 0.40661(18) 0.0491(13) Uani 1 1 d . . .
N10 N 0.9737(5) 0.2064(2) 0.4415(2) 0.0590(15) Uani 1 1 d . . .
H10 H 0.9685 0.2388 0.4489 0.071 Uiso 1 1 calc R . .
N11 N 0.5921(5) 0.2379(3) 0.3228(2) 0.0679(17) Uani 1 1 d . . .
N12 N 0.6146(6) 0.3033(3) 0.3745(3) 0.082(2) Uani 1 1 d . . .
H12 H 0.6444 0.3241 0.3983 0.098 Uiso 1 1 calc R . .
N13 N 0.7332(5) 0.2119(3) 0.1379(2) 0.0699(18) Uani 1 1 d . . .
N14 N 0.8266(6) 0.1838(3) 0.0909(3) 0.086(2) Uani 1 1 d . . .
H14 H 0.8657 0.1634 0.0790 0.103 Uiso 1 1 calc R . .
N15 N 0.8277(4) 0.0281(2) 0.2097(2) 0.0585(15) Uani 1 1 d . . .
N16 N 0.9455(6) 0.0035(3) 0.1749(3) 0.086(2) Uani 1 1 d . . .
H16 H 0.9893 0.0047 0.1571 0.103 Uiso 1 1 calc R . .
N17 N 0.5840(5) 0.2614(3) 0.1927(2) 0.0657(17) Uani 1 1 d . . .
N18 N 0.6031(5) 0.3342(3) 0.2337(3) 0.0734(18) Uani 1 1 d . . .
H18 H 0.6321 0.3582 0.2544 0.088 Uiso 1 1 calc R . .
N19 N 0.9593(5) 0.2339(3) 0.3170(2) 0.0655(17) Uani 1 1 d . . .
N20 N 0.9817(6) 0.3103(3) 0.3530(3) 0.079(2) Uani 1 1 d . . .
H20 H 0.9674 0.3411 0.3618 0.095 Uiso 1 1 calc R . .
N21 N 0.5278(5) 0.1579(3) 0.1336(2) 0.077(2) Uani 1 1 d . . .
N22 N 0.3762(6) 0.1158(4) 0.1192(3) 0.101(3) Uani 1 1 d . . .
H22 H 0.3210 0.1007 0.1243 0.121 Uiso 1 1 calc R . .
N23 N 0.5027(4) 0.1342(3) 0.3103(2) 0.0634(16) Uani 1 1 d . . .
N24 N 0.3499(6) 0.0920(4) 0.2959(3) 0.104(3) Uani 1 1 d . . .
H24 H 0.2917 0.0764 0.2801 0.125 Uiso 1 1 calc R . .
C1 C 0.6364(5) 0.0346(3) 0.3033(2) 0.0517(16) Uani 1 1 d . . .
C2 C 0.6493(5) 0.0328(3) 0.3559(2) 0.0449(15) Uani 1 1 d . . .
C3 C 0.7192(5) 0.0476(3) 0.4309(2) 0.0449(15) Uani 1 1 d . . .
C4 C 0.7816(5) 0.0623(3) 0.4759(2) 0.0562(18) Uani 1 1 d . . .
H4A H 0.8441 0.0817 0.4800 0.067 Uiso 1 1 calc R . .
C5 C 0.7464(6) 0.0467(3) 0.5152(3) 0.067(2) Uani 1 1 d . . .
H5 H 0.7863 0.0564 0.5466 0.081 Uiso 1 1 calc R . .
C6 C 0.6580(6) 0.0182(3) 0.5102(3) 0.065(2) Uani 1 1 d . . .
H6A H 0.6379 0.0094 0.5380 0.078 Uiso 1 1 calc R . .
C7 C 0.5967(5) 0.0019(3) 0.4661(2) 0.0579(19) Uani 1 1 d . . .
H7 H 0.5351 -0.0179 0.4630 0.069 Uiso 1 1 calc R . .
C8 C 0.6294(5) 0.0159(3) 0.4257(2) 0.0519(16) Uani 1 1 d . . .
C9 C 0.5540(5) 0.0098(3) 0.2716(2) 0.0575(18) Uani 1 1 d . . .
H9 H 0.5055 -0.0080 0.2843 0.069 Uiso 1 1 calc R . .
C10 C 0.5367(5) 0.0090(3) 0.2216(3) 0.0614(19) Uani 1 1 d . . .
C11 C 0.5555(6) 0.0175(4) 0.1497(3) 0.073(2) Uani 1 1 d . . .
C12 C 0.5919(8) 0.0279(5) 0.1101(3) 0.101(3) Uani 1 1 d . . .
H12C H 0.6544 0.0469 0.1128 0.121 Uiso 1 1 calc R . .
C13 C 0.5306(11) 0.0087(6) 0.0663(4) 0.141(6) Uani 1 1 d . . .
H13 H 0.5486 0.0172 0.0378 0.169 Uiso 1 1 calc R . .
C14 C 0.4458(10) -0.0220(5) 0.0631(3) 0.125(5) Uani 1 1 d . . .
H14D H 0.4098 -0.0359 0.0326 0.150 Uiso 1 1 calc R . .
C15 C 0.4095(10) -0.0338(5) 0.1017(3) 0.133(5) Uani 1 1 d . . .
H15 H 0.3486 -0.0542 0.0985 0.159 Uiso 1 1 calc R . .
C16 C 0.4677(7) -0.0139(4) 0.1460(3) 0.083(3) Uani 1 1 d . . .
C17 C 0.9889(5) 0.0789(3) 0.3002(2) 0.0544(17) Uani 1 1 d . . .
C18 C 0.9924(5) 0.0330(3) 0.3294(2) 0.0506(16) Uani 1 1 d . . .
C19 C 0.9467(5) -0.0199(3) 0.3780(2) 0.0524(17) Uani 1 1 d . . .
C20 C 0.9042(5) -0.0453(3) 0.4098(2) 0.0559(17) Uani 1 1 d . . .
H20A H 0.8493 -0.0303 0.4203 0.067 Uiso 1 1 calc R . .
C21 C 0.9436(6) -0.0929(3) 0.4259(3) 0.067(2) Uani 1 1 d . . .
H21 H 0.9139 -0.1111 0.4473 0.080 Uiso 1 1 calc R . .
C22 C 1.0245(6) -0.1149(3) 0.4120(3) 0.069(2) Uani 1 1 d . . .
H22A H 1.0491 -0.1477 0.4243 0.083 Uiso 1 1 calc R . .
C23 C 1.0704(5) -0.0917(3) 0.3816(3) 0.064(2) Uani 1 1 d . . .
H23 H 1.1260 -0.1074 0.3722 0.077 Uiso 1 1 calc R . .
C24 C 1.0314(5) -0.0431(3) 0.3646(2) 0.0549(17) Uani 1 1 d . . .
C25 C 1.0534(6) 0.0836(3) 0.2708(3) 0.072(2) Uani 1 1 d . . .
H25 H 1.1007 0.0564 0.2704 0.086 Uiso 1 1 calc R . .
C26 C 1.0534(6) 0.1259(4) 0.2418(3) 0.073(2) Uani 1 1 d . . .
C27 C 1.0190(7) 0.2018(4) 0.2075(3) 0.074(2) Uani 1 1 d . . .
C28 C 0.9821(7) 0.2507(4) 0.1929(3) 0.083(3) Uani 1 1 d . . .
H28 H 0.9314 0.2675 0.2050 0.100 Uiso 1 1 calc R . .
C29 C 1.0248(11) 0.2736(5) 0.1591(5) 0.118(4) Uani 1 1 d . . .
H29 H 1.0027 0.3071 0.1479 0.141 Uiso 1 1 calc R . .
C30 C 1.0980(13) 0.2489(7) 0.1417(6) 0.147(6) Uani 1 1 d . . .
H30 H 1.1245 0.2662 0.1188 0.176 Uiso 1 1 calc R . .
C31 C 1.1346(12) 0.2011(7) 0.1556(6) 0.154(6) Uani 1 1 d . . .
H31 H 1.1855 0.1849 0.1432 0.185 Uiso 1 1 calc R . .
C32 C 1.0930(9) 0.1771(5) 0.1890(5) 0.107(4) Uani 1 1 d . . .
C33 C 0.7994(5) 0.1955(3) 0.3796(2) 0.0531(16) Uani 1 1 d . . .
C34 C 0.9004(5) 0.1782(3) 0.4091(2) 0.0506(16) Uani 1 1 d . . .
C35 C 1.0305(5) 0.1271(3) 0.4391(2) 0.0475(15) Uani 1 1 d . . .
C36 C 1.0980(5) 0.0858(3) 0.4519(2) 0.0590(19) Uani 1 1 d . . .
H36 H 1.0794 0.0526 0.4389 0.071 Uiso 1 1 calc R . .
C37 C 1.1957(6) 0.0959(4) 0.4852(3) 0.072(2) Uani 1 1 d . . .
H37 H 1.2446 0.0687 0.4945 0.086 Uiso 1 1 calc R . .
C38 C 1.2237(6) 0.1432(4) 0.5049(3) 0.074(2) Uani 1 1 d . . .
H38 H 1.2919 0.1475 0.5265 0.089 Uiso 1 1 calc R . .
C39 C 1.1565(6) 0.1851(3) 0.4946(3) 0.067(2) Uani 1 1 d . . .
H39 H 1.1746 0.2178 0.5090 0.080 Uiso 1 1 calc R . .
C40 C 1.0571(5) 0.1744(3) 0.4603(2) 0.0561(18) Uani 1 1 d . . .
C41 C 0.7586(6) 0.2409(3) 0.3877(3) 0.065(2) Uani 1 1 d . . .
H41 H 0.8004 0.2616 0.4128 0.078 Uiso 1 1 calc R . .
C42 C 0.6579(6) 0.2605(3) 0.3617(3) 0.068(2) Uani 1 1 d . . .
C43 C 0.5005(6) 0.2671(4) 0.3110(3) 0.071(2) Uani 1 1 d . . .
C44 C 0.4040(6) 0.2596(4) 0.2757(3) 0.087(3) Uani 1 1 d . . .
H44 H 0.3927 0.2321 0.2534 0.104 Uiso 1 1 calc R . .
C45 C 0.3242(8) 0.2962(5) 0.2760(4) 0.110(4) Uani 1 1 d . . .
H45 H 0.2562 0.2918 0.2542 0.132 Uiso 1 1 calc R . .
C46 C 0.3424(10) 0.3383(5) 0.3071(5) 0.116(4) Uani 1 1 d . . .
H46 H 0.2884 0.3631 0.3037 0.139 Uiso 1 1 calc R . .
C47 C 0.4345(9) 0.3449(4) 0.3420(4) 0.105(3) Uani 1 1 d . . .
H47 H 0.4446 0.3723 0.3644 0.126 Uiso 1 1 calc R . .
C48 C 0.5155(7) 0.3081(4) 0.3433(3) 0.084(3) Uani 1 1 d . . .
C49 C 0.8031(7) 0.1256(3) 0.1577(3) 0.070(2) Uani 1 1 d . . .
C50 C 0.7904(7) 0.1739(4) 0.1282(3) 0.068(2) Uani 1 1 d . . .
C51 C 0.7352(7) 0.2497(3) 0.1044(3) 0.071(2) Uani 1 1 d . . .
C52 C 0.6862(7) 0.2974(4) 0.0984(3) 0.085(3) Uani 1 1 d . . .
H52 H 0.6473 0.3092 0.1192 0.102 Uiso 1 1 calc R . .
C53 C 0.6979(9) 0.3278(5) 0.0590(4) 0.103(4) Uani 1 1 d . . .
H53 H 0.6680 0.3610 0.0535 0.124 Uiso 1 1 calc R . .
C54 C 0.7531(10) 0.3081(5) 0.0291(4) 0.107(4) Uani 1 1 d . . .
H54 H 0.7567 0.3278 0.0022 0.128 Uiso 1 1 calc R . .
C55 C 0.8030(9) 0.2613(5) 0.0366(4) 0.106(4) Uani 1 1 d . . .
H55 H 0.8437 0.2497 0.0165 0.127 Uiso 1 1 calc R . .
C56 C 0.7915(8) 0.2316(4) 0.0746(3) 0.084(3) Uani 1 1 d . . .
C57 C 0.8638(7) 0.0870(4) 0.1512(3) 0.074(2) Uani 1 1 d . . .
H57 H 0.8993 0.0908 0.1272 0.089 Uiso 1 1 calc R . .
C58 C 0.8785(6) 0.0403(3) 0.1780(3) 0.066(2) Uani 1 1 d . . .
C59 C 0.8603(5) -0.0211(3) 0.2261(3) 0.0591(18) Uani 1 1 d . . .
C60 C 0.8334(6) -0.0534(3) 0.2577(2) 0.0616(19) Uani 1 1 d . . .
H60 H 0.7818 -0.0434 0.2729 0.074 Uiso 1 1 calc R . .
C61 C 0.8817(7) -0.1008(3) 0.2675(3) 0.073(2) Uani 1 1 d . . .
H61 H 0.8616 -0.1234 0.2889 0.088 Uiso 1 1 calc R . .
C62 C 0.9583(8) -0.1156(4) 0.2467(4) 0.091(3) Uani 1 1 d . . .
H62 H 0.9906 -0.1481 0.2542 0.110 Uiso 1 1 calc R . .
C63 C 0.9884(9) -0.0846(4) 0.2157(4) 0.105(3) Uani 1 1 d . . .
H63 H 1.0429 -0.0945 0.2022 0.126 Uiso 1 1 calc R . .
C64 C 0.9358(8) -0.0368(4) 0.2039(3) 0.081(2) Uani 1 1 d . . .
C65 C 0.7477(5) 0.2676(3) 0.2574(3) 0.0604(19) Uani 1 1 d . . .
C66 C 0.6456(6) 0.2887(3) 0.2281(3) 0.064(2) Uani 1 1 d . . .
C67 C 0.4953(6) 0.2900(3) 0.1747(3) 0.067(2) Uani 1 1 d . . .
C68 C 0.4043(6) 0.2783(4) 0.1375(3) 0.085(3) Uani 1 1 d . . .
H68 H 0.3955 0.2468 0.1205 0.102 Uiso 1 1 calc R . .
C69 C 0.3272(8) 0.3168(6) 0.1274(4) 0.116(4) Uani 1 1 d . . .
H69 H 0.2654 0.3119 0.1015 0.139 Uiso 1 1 calc R . .
C70 C 0.3384(8) 0.3627(5) 0.1544(5) 0.102(4) Uani 1 1 d . . .
H70 H 0.2829 0.3870 0.1469 0.122 Uiso 1 1 calc R . .
C71 C 0.4264(7) 0.3728(4) 0.1907(4) 0.093(3) Uani 1 1 d . . .
H71 H 0.4341 0.4037 0.2086 0.112 Uiso 1 1 calc R . .
C72 C 0.5035(7) 0.3361(4) 0.1999(3) 0.079(3) Uani 1 1 d . . .
C73 C 0.8153(7) 0.2967(4) 0.2920(3) 0.075(2) Uani 1 1 d . . .
H73 H 0.7933 0.3303 0.2972 0.090 Uiso 1 1 calc R . .
C74 C 0.9159(6) 0.2805(3) 0.3207(3) 0.0626(19) Uani 1 1 d . . .
C75 C 1.0614(6) 0.2370(3) 0.3480(2) 0.0603(18) Uani 1 1 d . . .
C76 C 1.1447(6) 0.2015(4) 0.3580(3) 0.072(2) Uani 1 1 d . . .
H76 H 1.1370 0.1686 0.3435 0.086 Uiso 1 1 calc R . .
C77 C 1.2370(7) 0.2170(5) 0.3895(4) 0.093(3) Uani 1 1 d . . .
H77 H 1.2959 0.1948 0.3952 0.111 Uiso 1 1 calc R . .
C78 C 1.2492(9) 0.2630(5) 0.4136(4) 0.108(4) Uani 1 1 d . . .
H78 H 1.3140 0.2700 0.4370 0.129 Uiso 1 1 calc R . .
C79 C 1.1697(8) 0.2996(4) 0.4047(4) 0.096(3) Uani 1 1 d . . .
H79 H 1.1779 0.3318 0.4205 0.115 Uiso 1 1 calc R . .
C80 C 1.0757(7) 0.2846(4) 0.3704(3) 0.078(2) Uani 1 1 d . . .
C81 C 0.4781(6) 0.1356(3) 0.2065(3) 0.070(2) Uani 1 1 d . . .
C82 C 0.4591(6) 0.1366(4) 0.1538(3) 0.077(2) Uani 1 1 d . . .
C83 C 0.4892(7) 0.1494(4) 0.0836(3) 0.090(3) Uani 1 1 d . . .
C84 C 0.5303(8) 0.1642(4) 0.0466(3) 0.092(3) Uani 1 1 d . . .
H84 H 0.5925 0.1842 0.0524 0.111 Uiso 1 1 calc R . .
C85 C 0.4740(9) 0.1477(5) -0.0001(3) 0.109(4) Uani 1 1 d . . .
H85 H 0.5008 0.1550 -0.0264 0.131 Uiso 1 1 calc R . .
C86 C 0.3793(11) 0.1207(6) -0.0079(5) 0.134(5) Uani 1 1 d . . .
H86 H 0.3413 0.1118 -0.0398 0.161 Uiso 1 1 calc R . .
C87 C 0.3386(10) 0.1064(6) 0.0301(5) 0.121(4) Uani 1 1 d . . .
H87 H 0.2762 0.0866 0.0247 0.145 Uiso 1 1 calc R . .
C88 C 0.3938(8) 0.1225(5) 0.0754(4) 0.104(4) Uani 1 1 d . . .
C89 C 0.4097(6) 0.1157(4) 0.2263(3) 0.084(3) Uani 1 1 d . . .
H89 H 0.3475 0.1015 0.2054 0.101 Uiso 1 1 calc R . .
C90 C 0.4208(7) 0.1136(4) 0.2770(3) 0.078(2) Uani 1 1 d . . .
C91 C 0.4803(6) 0.1260(4) 0.3540(3) 0.073(2) Uani 1 1 d . . .
C92 C 0.5363(6) 0.1414(4) 0.4004(3) 0.073(2) Uani 1 1 d . . .
H92 H 0.5999 0.1603 0.4060 0.088 Uiso 1 1 calc R . .
C93 C 0.4971(7) 0.1286(4) 0.4368(4) 0.090(3) Uani 1 1 d . . .
H93 H 0.5341 0.1380 0.4687 0.108 Uiso 1 1 calc R . .
C94 C 0.4026(10) 0.1017(5) 0.4282(5) 0.114(4) Uani 1 1 d . . .
H94 H 0.3770 0.0939 0.4548 0.137 Uiso 1 1 calc R . .
C95 C 0.3434(8) 0.0854(5) 0.3823(5) 0.104(3) Uani 1 1 d . . .
H95 H 0.2796 0.0668 0.3766 0.125 Uiso 1 1 calc R . .
C96 C 0.3870(8) 0.0993(4) 0.3465(4) 0.089(3) Uani 1 1 d . . .
O7 O 0.6018(4) 0.4568(3) 0.1737(3) 0.095(2) Uani 1 1 d . . .
O8 O 0.7681(4) 0.4741(4) 0.2042(3) 0.120(3) Uani 1 1 d . . .
O9 O 0.6941(7) 0.4621(5) 0.1262(3) 0.155(4) Uani 1 1 d . . .
N25 N 0.6867(7) 0.4628(4) 0.1670(3) 0.100(3) Uani 1 1 d . . .
O10 O 0.7086(6) 0.4238(3) 0.2874(3) 0.119(3) Uani 1 1 d . . .
H10A H 0.6897 0.4350 0.2630 0.178 Uiso 1 1 d R . .
O11A O 0.9738(9) 0.3093(3) 0.4694(3) 0.099(4) Uani 0.683(16) 1 d P A 1
H11A H 0.9703 0.3222 0.4940 0.099 Uiso 0.683(16) 1 d PR A 1
O11B O 1.082(3) 0.3118(14) 0.5186(12) 0.168(15) Uani 0.317(16) 1 d PU A 2
H11B H 1.1365 0.2972 0.5333 0.168 Uiso 0.317(16) 1 d PR A 2
O12 O 0.7569(9) 0.3616(4) 0.4496(4) 0.230(7) Uani 1 1 d . . .
H12A H 0.8012 0.3377 0.4626 0.345 Uiso 1 1 d R . .
H12B H 0.7647 0.3804 0.4331 0.345 Uiso 1 1 d R . .
O13 O 0.8693(15) 0.4004(6) 0.3749(6) 0.259(8) Uani 1 1 d . . .
H13A H 0.8547 0.4338 0.3805 0.389 Uiso 1 1 d R . .
H13B H 0.8387 0.3969 0.3439 0.389 Uiso 1 1 d R . .
O14A O 0.1896(14) 0.0667(8) 0.1435(7) 0.117(7) Uani 0.408(15) 1 d PU . .
H14A H 0.1576 0.0789 0.1184 0.117 Uiso 0.408(15) 1 d PR . .
O14B O 0.9726(15) 0.1313(9) 0.0525(7) 0.114(8) Uani 0.373(16) 1 d PU . .
H14B H 1.0156 0.1137 0.0718 0.114 Uiso 0.373(16) 1 d PR . .
O14C O 0.0658(14) 0.0137(9) 0.1089(6) 0.052(7) Uani 0.219(14) 1 d PU . .
H14C H 0.0422 0.0424 0.1038 0.052 Uiso 0.219(14) 1 d PR . .

loop_
_atom_site_aniso_label
_atom_site_aniso_U_11
_atom_site_aniso_U_22
_atom_site_aniso_U_33
_atom_site_aniso_U_23
_atom_site_aniso_U_13
_atom_site_aniso_U_12
Ni1 0.0431(4) 0.0450(5) 0.0424(4) 0.0022(4) 0.0099(3) -0.0007(4)
Ni2 0.0637(6) 0.0641(7) 0.0454(5) 0.0103(4) 0.0024(4) -0.0072(5)
Ni3 0.0634(6) 0.0620(6) 0.0492(5) -0.0015(4) 0.0191(4) -0.0121(5)
Ni4 0.0661(6) 0.0547(6) 0.0649(6) 0.0036(5) 0.0117(5) -0.0024(5)
Ni5 0.0558(5) 0.0642(7) 0.0600(6) 0.0058(5) 0.0080(4) 0.0022(5)
O1 0.047(2) 0.056(3) 0.040(2) 0.002(2) 0.0116(18) -0.006(2)
O2 0.063(3) 0.046(3) 0.054(3) 0.005(2) 0.018(2) 0.000(2)
O3 0.052(2) 0.049(3) 0.059(3) 0.004(2) 0.006(2) 0.011(2)
O4 0.066(3) 0.070(4) 0.049(3) 0.006(2) 0.020(2) -0.006(3)
O5 0.067(3) 0.054(3) 0.054(3) -0.002(2) -0.002(2) 0.005(2)
O6 0.066(3) 0.070(4) 0.062(3) 0.004(3) 0.007(2) -0.013(3)
N1 0.040(3) 0.051(3) 0.039(3) 0.004(2) 0.008(2) 0.010(2)
N2 0.046(3) 0.060(4) 0.044(3) 0.007(3) 0.013(2) 0.005(3)
N3 0.065(3) 0.064(4) 0.039(3) -0.003(3) 0.011(3) -0.012(3)
N4 0.084(4) 0.098(6) 0.049(3) -0.013(4) 0.012(3) -0.040(4)
N5 0.047(3) 0.046(3) 0.048(3) -0.006(2) 0.012(2) -0.010(2)
N6 0.040(3) 0.060(4) 0.065(4) -0.011(3) 0.011(3) -0.001(3)
N7 0.073(4) 0.060(4) 0.060(4) 0.009(3) 0.007(3) -0.018(3)
N8 0.099(6) 0.106(7) 0.157(8) 0.014(7) 0.083(6) -0.006(5)
N9 0.055(3) 0.047(4) 0.046(3) 0.004(3) 0.016(2) 0.003(3)
N10 0.070(4) 0.048(4) 0.056(3) -0.006(3) 0.014(3) -0.008(3)
N11 0.073(4) 0.058(4) 0.072(4) 0.022(3) 0.019(3) 0.019(3)
N12 0.100(5) 0.068(5) 0.080(5) 0.001(4) 0.031(4) 0.026(4)
N13 0.084(4) 0.075(5) 0.046(3) 0.019(3) 0.010(3) -0.019(4)
N14 0.109(6) 0.083(6) 0.072(5) 0.001(4) 0.038(4) -0.031(5)
N15 0.056(3) 0.063(4) 0.059(3) -0.017(3) 0.021(3) -0.012(3)
N16 0.117(6) 0.077(5) 0.086(5) 0.003(4) 0.066(4) 0.005(5)
N17 0.059(3) 0.065(4) 0.063(4) 0.017(3) 0.003(3) -0.002(3)
N18 0.070(4) 0.063(5) 0.084(5) 0.007(4) 0.018(4) -0.003(3)
N19 0.062(4) 0.069(5) 0.062(4) 0.007(3) 0.014(3) -0.003(3)
N20 0.090(5) 0.058(4) 0.079(5) -0.003(4) 0.008(4) -0.008(4)
N21 0.073(4) 0.096(6) 0.054(4) 0.009(4) 0.006(3) -0.016(4)
N22 0.078(5) 0.119(7) 0.090(6) -0.009(5) 0.001(4) -0.027(5)
N23 0.055(3) 0.061(4) 0.072(4) 0.011(3) 0.015(3) 0.006(3)
N24 0.060(4) 0.140(8) 0.117(7) -0.001(6) 0.035(4) -0.025(5)
C1 0.051(4) 0.055(4) 0.047(3) -0.001(3) 0.012(3) -0.002(3)
C2 0.040(3) 0.052(4) 0.042(3) 0.014(3) 0.011(3) 0.009(3)
C3 0.047(3) 0.046(4) 0.042(3) 0.005(3) 0.014(3) 0.009(3)
C4 0.056(4) 0.056(5) 0.056(4) -0.007(3) 0.015(3) 0.011(3)
C5 0.077(5) 0.078(6) 0.043(4) -0.001(4) 0.011(3) 0.012(4)
C6 0.067(5) 0.079(6) 0.056(4) 0.015(4) 0.029(4) 0.013(4)
C7 0.049(4) 0.080(6) 0.050(4) 0.012(4) 0.023(3) 0.006(4)
C8 0.043(3) 0.053(4) 0.060(4) 0.002(3) 0.016(3) 0.010(3)
C9 0.056(4) 0.067(5) 0.049(4) -0.001(3) 0.014(3) -0.014(4)
C10 0.054(4) 0.063(5) 0.064(4) 0.000(4) 0.013(3) -0.004(4)
C11 0.072(5) 0.081(6) 0.058(4) -0.009(4) 0.005(4) -0.016(4)
C12 0.117(7) 0.135(10) 0.048(4) -0.013(5) 0.019(5) -0.045(7)
C13 0.153(10) 0.205(16) 0.061(6) -0.030(8) 0.028(6) -0.085(11)
C14 0.150(10) 0.169(13) 0.051(5) -0.032(6) 0.019(6) -0.077(9)
C15 0.162(10) 0.165(12) 0.054(5) -0.028(6) 0.003(6) -0.105(10)
C16 0.091(6) 0.084(7) 0.067(5) -0.006(5) 0.013(4) -0.031(5)
C17 0.040(3) 0.060(5) 0.055(4) -0.003(3) 0.002(3) -0.009(3)
C18 0.043(3) 0.056(4) 0.051(4) -0.005(3) 0.010(3) -0.012(3)
C19 0.043(3) 0.048(4) 0.056(4) -0.004(3) -0.002(3) 0.004(3)
C20 0.055(4) 0.052(5) 0.058(4) 0.003(3) 0.013(3) -0.008(3)
C21 0.067(5) 0.056(5) 0.071(5) 0.009(4) 0.008(4) -0.004(4)
C22 0.070(5) 0.047(5) 0.083(5) 0.005(4) 0.010(4) 0.002(4)
C23 0.047(4) 0.065(5) 0.074(5) -0.015(4) 0.007(3) 0.008(4)
C24 0.050(4) 0.055(5) 0.057(4) -0.013(4) 0.010(3) -0.008(3)
C25 0.066(5) 0.065(5) 0.089(6) 0.006(5) 0.030(4) -0.004(4)
C26 0.064(5) 0.075(6) 0.083(5) 0.005(5) 0.028(4) -0.006(4)
C27 0.073(5) 0.086(7) 0.060(5) 0.005(5) 0.016(4) -0.029(5)
C28 0.092(6) 0.068(6) 0.078(5) 0.018(5) 0.005(5) -0.025(5)
C29 0.141(10) 0.093(9) 0.120(9) 0.032(7) 0.040(8) -0.028(8)
C30 0.179(14) 0.128(13) 0.162(13) 0.059(11) 0.094(11) -0.024(11)
C31 0.155(12) 0.131(12) 0.224(17) 0.025(12) 0.128(12) -0.028(10)
C32 0.123(8) 0.090(8) 0.130(9) 0.026(7) 0.069(8) -0.015(7)
C33 0.060(4) 0.047(4) 0.054(4) -0.005(3) 0.020(3) -0.002(3)
C34 0.057(4) 0.059(5) 0.040(3) -0.002(3) 0.019(3) -0.012(3)
C35 0.042(3) 0.047(4) 0.051(4) 0.001(3) 0.009(3) -0.002(3)
C36 0.051(4) 0.072(5) 0.048(4) -0.004(4) 0.006(3) 0.003(4)
C37 0.050(4) 0.094(7) 0.064(5) -0.009(5) 0.004(3) 0.017(4)
C38 0.054(4) 0.098(7) 0.061(5) -0.006(5) -0.001(4) -0.003(5)
C39 0.061(4) 0.076(6) 0.056(4) 0.001(4) 0.005(3) -0.013(4)
C40 0.051(4) 0.064(5) 0.052(4) -0.001(4) 0.012(3) -0.011(4)
C41 0.071(5) 0.068(5) 0.050(4) 0.010(4) 0.007(3) 0.010(4)
C42 0.083(5) 0.065(5) 0.056(4) 0.009(4) 0.018(4) 0.019(4)
C43 0.073(5) 0.070(6) 0.071(5) 0.023(5) 0.022(4) 0.015(4)
C44 0.071(5) 0.098(7) 0.085(6) 0.035(5) 0.011(5) 0.023(5)
C45 0.089(7) 0.124(10) 0.114(9) 0.059(8) 0.025(6) 0.041(7)
C46 0.119(9) 0.107(10) 0.121(9) 0.029(8) 0.035(8) 0.058(8)
C47 0.121(8) 0.095(8) 0.090(7) 0.012(6) 0.014(6) 0.051(7)
C48 0.086(6) 0.087(7) 0.074(5) 0.016(5) 0.016(5) 0.032(5)
C49 0.083(5) 0.063(5) 0.057(4) 0.001(4) 0.010(4) -0.020(4)
C50 0.084(5) 0.075(6) 0.044(4) -0.007(4) 0.019(4) -0.019(5)
C51 0.091(5) 0.066(6) 0.048(4) 0.005(4) 0.007(4) -0.031(5)
C52 0.093(6) 0.080(7) 0.068(5) 0.015(5) -0.001(4) -0.033(5)
C53 0.115(8) 0.100(8) 0.070(6) 0.038(6) -0.011(6) -0.026(6)
C54 0.130(9) 0.117(10) 0.063(6) 0.023(6) 0.010(6) -0.065(8)
C55 0.118(8) 0.121(10) 0.074(6) 0.012(6) 0.019(5) -0.058(8)
C56 0.111(7) 0.086(7) 0.050(4) 0.006(5) 0.013(5) -0.043(6)
C57 0.081(5) 0.075(6) 0.072(5) -0.008(5) 0.033(4) -0.016(5)
C58 0.075(5) 0.069(6) 0.058(4) -0.011(4) 0.027(4) -0.008(4)
C59 0.062(4) 0.054(5) 0.058(4) -0.006(4) 0.013(3) -0.004(4)
C60 0.060(4) 0.076(6) 0.046(4) -0.012(4) 0.011(3) -0.014(4)
C61 0.089(6) 0.050(5) 0.071(5) -0.006(4) 0.006(4) 0.001(4)
C62 0.119(8) 0.058(6) 0.096(7) -0.006(5) 0.028(6) 0.023(6)
C63 0.132(9) 0.085(8) 0.117(8) -0.012(7) 0.067(7) 0.022(7)
C64 0.104(6) 0.065(6) 0.086(6) 0.001(5) 0.045(5) -0.001(5)
C65 0.055(4) 0.066(5) 0.058(4) 0.010(4) 0.012(3) 0.005(4)
C66 0.072(5) 0.056(5) 0.059(4) 0.005(4) 0.007(4) -0.008(4)
C67 0.057(4) 0.074(6) 0.060(4) 0.026(4) -0.001(4) -0.001(4)
C68 0.065(5) 0.085(7) 0.096(6) 0.032(5) 0.009(5) 0.007(5)
C69 0.079(7) 0.162(13) 0.090(7) 0.054(8) -0.005(5) 0.012(8)
C70 0.079(7) 0.097(9) 0.126(9) 0.054(8) 0.023(6) 0.034(6)
C71 0.067(5) 0.091(7) 0.120(8) 0.036(6) 0.024(5) 0.019(5)
C72 0.076(5) 0.073(6) 0.092(6) 0.036(5) 0.030(5) 0.013(5)
C73 0.087(6) 0.065(6) 0.076(5) 0.011(4) 0.025(5) 0.008(5)
C74 0.070(5) 0.056(5) 0.055(4) 0.008(4) 0.008(4) 0.009(4)
C75 0.064(4) 0.055(5) 0.054(4) -0.001(4) 0.004(3) -0.006(4)
C76 0.062(5) 0.075(6) 0.071(5) 0.010(4) 0.007(4) 0.003(4)
C77 0.058(5) 0.097(8) 0.109(7) 0.008(6) 0.003(5) 0.003(5)
C78 0.082(7) 0.113(10) 0.111(8) 0.004(7) 0.000(6) -0.014(7)
C79 0.097(7) 0.081(7) 0.091(7) -0.006(5) -0.001(5) -0.037(6)
C80 0.078(5) 0.073(6) 0.076(5) 0.005(5) 0.012(4) -0.001(5)
C81 0.058(5) 0.079(6) 0.066(5) 0.009(4) 0.004(4) -0.003(4)
C82 0.057(4) 0.075(6) 0.086(6) -0.005(5) -0.001(4) -0.004(4)
C83 0.082(6) 0.109(8) 0.062(5) 0.008(5) -0.010(4) -0.007(5)
C84 0.090(6) 0.108(8) 0.064(5) 0.002(5) -0.002(5) -0.003(6)
C85 0.117(8) 0.139(10) 0.054(5) -0.012(6) -0.004(5) 0.008(8)
C86 0.114(9) 0.139(12) 0.103(9) -0.031(8) -0.043(8) 0.001(8)
C87 0.109(8) 0.131(11) 0.100(8) -0.028(8) -0.006(7) -0.011(7)
C88 0.087(6) 0.123(10) 0.077(6) -0.005(6) -0.018(5) -0.033(6)
C89 0.053(5) 0.095(7) 0.093(7) 0.002(5) 0.004(4) -0.007(5)
C90 0.066(5) 0.086(7) 0.074(5) 0.007(5) 0.010(4) -0.002(5)
C91 0.053(4) 0.084(6) 0.081(6) 0.028(5) 0.019(4) 0.018(4)
C92 0.063(5) 0.077(6) 0.084(6) 0.024(5) 0.029(4) 0.017(4)
C93 0.086(6) 0.090(7) 0.103(7) 0.033(6) 0.043(5) 0.022(5)
C94 0.120(9) 0.108(9) 0.146(11) 0.043(8) 0.088(9) 0.031(8)
C95 0.071(6) 0.120(10) 0.135(10) 0.008(8) 0.051(7) 0.003(6)
C96 0.084(6) 0.083(7) 0.112(8) 0.020(6) 0.046(6) 0.010(5)
O7 0.053(3) 0.104(5) 0.130(5) -0.006(4) 0.030(3) 0.010(3)
O8 0.048(3) 0.192(9) 0.116(5) 0.045(6) 0.016(3) -0.005(4)
O9 0.146(7) 0.234(12) 0.090(6) -0.003(7) 0.042(5) -0.007(7)
N25 0.079(6) 0.137(8) 0.082(6) 0.014(5) 0.021(5) 0.004(5)
O10 0.122(5) 0.104(6) 0.153(7) -0.046(5) 0.075(5) 0.008(4)
O11A 0.158(10) 0.054(6) 0.081(6) -0.033(5) 0.027(6) 0.006(6)
O11B 0.180(17) 0.170(18) 0.161(17) -0.015(9) 0.062(10) -0.005(9)
O12 0.236(11) 0.141(9) 0.208(11) -0.051(8) -0.107(9) 0.102(9)
O13 0.42(2) 0.181(13) 0.244(15) -0.017(12) 0.201(17) 0.030(14)
O14A 0.104(10) 0.127(11) 0.125(10) -0.033(8) 0.042(7) -0.003(7)
O14B 0.123(11) 0.132(12) 0.110(11) -0.015(8) 0.071(8) 0.007(8)
O14C 0.051(10) 0.078(11) 0.037(9) -0.011(7) 0.028(7) -0.010(7)

loop_
_atom_type_symbol
_atom_type_description
_atom_type_scat_dispersion_real
_atom_type_scat_dispersion_imag
_atom_type_scat_source
C C 0.0033 0.0016 'International Tables Vol C Tables 4.2.6.8 and 6.1.1.4'
H H 0.0000 0.0000 'International Tables Vol C Tables 4.2.6.8 and 6.1.1.4'
N N 0.0061 0.0033 'International Tables Vol C Tables 4.2.6.8 and 6.1.1.4'
O O 0.0106 0.0060 'International Tables Vol C Tables 4.2.6.8 and 6.1.1.4'
Ni Ni 0.3393 1.1124 'International Tables Vol C Tables 4.2.6.8 and 6.1.1.4'

loop_
_geom_angle_atom_site_label_1
_geom_angle_atom_site_label_2
_geom_angle_atom_site_label_3
_geom_angle
_geom_angle_site_symmetry_1
_geom_angle_site_symmetry_3
_geom_angle_publ_flag
N5 Ni1 N1 97.6(2) . . y
N5 Ni1 N9 97.0(2) . . y
N1 Ni1 N9 103.9(2) . . y
N5 Ni1 O1 94.9(2) . . y
N1 Ni1 O1 78.5(2) . . y
N9 Ni1 O1 167.4(2) . . y
N5 Ni1 O2 79.3(2) . . y
N1 Ni1 O2 163.3(2) . . y
N9 Ni1 O2 92.8(2) . . y
O1 Ni1 O2 85.4(2) . . y
N5 Ni1 O3 168.0(2) . . y
N1 Ni1 O3 94.4(2) . . y
N9 Ni1 O3 78.9(2) . . y
O1 Ni1 O3 88.6(2) . . y
O2 Ni1 O3 89.6(2) . . y
N13 Ni2 N17 101.0(3) . . y
N13 Ni2 N21 96.1(3) . . y
N17 Ni2 N21 101.7(3) . . y
N13 Ni2 O6 167.4(3) . . y
N17 Ni2 O6 91.5(2) . . y
N21 Ni2 O6 79.6(2) . . y
N13 Ni2 O4 78.7(3) . . y
N17 Ni2 O4 165.6(2) . . y
N21 Ni2 O4 92.6(3) . . y
O6 Ni2 O4 89.6(2) . . y
N13 Ni2 O5 95.6(2) . . y
N17 Ni2 O5 79.6(2) . . y
N21 Ni2 O5 167.7(2) . . y
O6 Ni2 O5 88.2(2) . . y
O4 Ni2 O5 86.1(2) . . y
N3 Ni3 O1 94.3(2) . . y
N3 Ni3 O4 113.6(2) . . y
O1 Ni3 O4 136.0(2) . . y
N3 Ni3 N15 98.9(2) . . y
O1 Ni3 N15 117.6(2) . . y
O4 Ni3 N15 91.9(2) . . y
N7 Ni4 N19 100.0(3) . . y
N7 Ni4 O2 92.5(2) . . y
N19 Ni4 O2 115.5(2) . . y
N7 Ni4 O5 121.3(2) . . y
N19 Ni4 O5 93.7(2) . . y
O2 Ni4 O5 131.2(2) . . y
O3 Ni5 N23 115.2(2) . . y
O3 Ni5 O6 130.8(2) . . y
N23 Ni5 O6 93.0(2) . . y
O3 Ni5 N11 94.3(2) . . y
N23 Ni5 N11 97.5(3) . . y
O6 Ni5 N11 122.4(3) . . y
C1 O1 Ni3 124.5(4) . . ?
C1 O1 Ni1 114.8(4) . . ?
Ni3 O1 Ni1 120.1(2) . . y
C17 O2 Ni4 125.0(4) . . ?
C17 O2 Ni1 113.6(4) . . ?
Ni4 O2 Ni1 119.5(2) . . y
C33 O3 Ni5 125.1(4) . . ?
C33 O3 Ni1 113.3(4) . . ?
Ni5 O3 Ni1 120.5(2) . . y
C49 O4 Ni3 125.7(5) . . ?
C49 O4 Ni2 115.6(5) . . ?
Ni3 O4 Ni2 116.9(2) . . y
C65 O5 Ni4 125.7(4) . . ?
C65 O5 Ni2 113.6(4) . . ?
Ni4 O5 Ni2 119.2(3) . . y
C81 O6 Ni5 124.4(5) . . ?
C81 O6 Ni2 115.3(5) . . ?
Ni5 O6 Ni2 117.6(2) . . y
C2 N1 C3 105.1(5) . . ?
C2 N1 Ni1 114.9(4) . . ?
C3 N1 Ni1 139.8(4) . . ?
C2 N2 C8 107.1(6) . . ?
C2 N2 H2 126.5 . . ?
C8 N2 H2 126.5 . . ?
C10 N3 C11 104.8(6) . . ?
C10 N3 Ni3 124.6(5) . . ?
C11 N3 Ni3 130.5(5) . . ?
C10 N4 C16 109.2(7) . . ?
C10 N4 H4 125.4 . . ?
C16 N4 H4 125.4 . . ?
C18 N5 C19 107.2(6) . . ?
C18 N5 Ni1 113.2(5) . . ?
C19 N5 Ni1 139.5(4) . . ?
C18 N6 C24 108.4(6) . . ?
C18 N6 H6 125.8 . . ?
C24 N6 H6 125.8 . . ?
C26 N7 C27 106.7(7) . . ?
C26 N7 Ni4 125.9(5) . . ?
C27 N7 Ni4 127.4(6) . . ?
C26 N8 C32 107.8(9) . . ?
C26 N8 H8 126.1 . . ?
C32 N8 H8 126.1 . . ?
C34 N9 C35 104.9(6) . . ?
C34 N9 Ni1 113.0(4) . . ?
C35 N9 Ni1 141.5(5) . . ?
C34 N10 C40 106.4(6) . . ?
C34 N10 H10 126.8 . . ?
C40 N10 H10 126.8 . . ?
C42 N11 C43 106.0(7) . . ?
C42 N11 Ni5 124.2(5) . . ?
C43 N11 Ni5 129.1(6) . . ?
C42 N12 C48 107.2(8) . . ?
C42 N12 H12 126.4 . . ?
C48 N12 H12 126.4 . . ?
C50 N13 C51 104.8(7) . . ?
C50 N13 Ni2 114.0(5) . . ?
C51 N13 Ni2 139.5(7) . . ?
C50 N14 C56 107.0(8) . . ?
C50 N14 H14 126.5 . . ?
C56 N14 H14 126.5 . . ?
C58 N15 C59 106.8(6) . . ?
C58 N15 Ni3 126.0(6) . . ?
C59 N15 Ni3 127.2(5) . . ?
C58 N16 C64 109.3(7) . . ?
C58 N16 H16 125.4 . . ?
C64 N16 H16 125.4 . . ?
C66 N17 C67 106.1(7) . . ?
C66 N17 Ni2 112.5(5) . . ?
C67 N17 Ni2 141.5(6) . . ?
C66 N18 C72 106.9(7) . . ?
C66 N18 H18 126.6 . . ?
C72 N18 H18 126.6 . . ?
C74 N19 C75 104.6(6) . . ?
C74 N19 Ni4 124.9(5) . . ?
C75 N19 Ni4 130.4(6) . . ?
C74 N20 C80 108.3(7) . . ?
C74 N20 H20 125.8 . . ?
C80 N20 H20 125.8 . . ?
C82 N21 C83 107.0(7) . . ?
C82 N21 Ni2 111.4(5) . . ?
C83 N21 Ni2 141.6(6) . . ?
C88 N22 C82 108.5(8) . . ?
C88 N22 H22 125.7 . . ?
C82 N22 H22 125.7 . . ?
C90 N23 C91 104.8(7) . . ?
C90 N23 Ni5 125.4(6) . . ?
C91 N23 Ni5 129.6(6) . . ?
C90 N24 C96 106.9(8) . . ?
C90 N24 H24 126.6 . . ?
C96 N24 H24 126.6 . . ?
O1 C1 C9 126.8(6) . . ?
O1 C1 C2 112.4(5) . . ?
C9 C1 C2 120.8(6) . . ?
N1 C2 N2 113.9(5) . . ?
N1 C2 C1 119.0(5) . . ?
N2 C2 C1 127.0(6) . . ?
C4 C3 N1 131.4(6) . . ?
C4 C3 C8 121.2(6) . . ?
N1 C3 C8 107.4(5) . . ?
C3 C4 C5 115.9(7) . . ?
C3 C4 H4A 122.1 . . ?
C5 C4 H4A 122.1 . . ?
C6 C5 C4 123.0(7) . . ?
C6 C5 H5 118.5 . . ?
C4 C5 H5 118.5 . . ?
C5 C6 C7 122.2(7) . . ?
C5 C6 H6A 118.9 . . ?
C7 C6 H6A 118.9 . . ?
C6 C7 C8 117.0(7) . . ?
C6 C7 H7 121.5 . . ?
C8 C7 H7 121.5 . . ?
N2 C8 C7 132.7(6) . . ?
N2 C8 C3 106.5(6) . . ?
C7 C8 C3 120.7(6) . . ?
C1 C9 C10 124.5(7) . . ?
C1 C9 H9 117.8 . . ?
C10 C9 H9 117.8 . . ?
N4 C10 N3 111.3(6) . . ?
N4 C10 C9 123.3(7) . . ?
N3 C10 C9 125.2(6) . . ?
C12 C11 N3 129.0(7) . . ?
C12 C11 C16 121.7(7) . . ?
N3 C11 C16 109.1(7) . . ?
C11 C12 C13 115.7(9) . . ?
C11 C12 H12C 122.2 . . ?
C13 C12 H12C 122.2 . . ?
C14 C13 C12 122.0(10) . . ?
C14 C13 H13 119.0 . . ?
C12 C13 H13 119.0 . . ?
C13 C14 C15 123.3(9) . . ?
C13 C14 H14D 118.3 . . ?
C15 C14 H14D 118.3 . . ?
C14 C15 C16 115.9(9) . . ?
C14 C15 H15 122.0 . . ?
C16 C15 H15 122.0 . . ?
N4 C16 C15 133.3(9) . . ?
N4 C16 C11 105.6(7) . . ?
C15 C16 C11 121.1(9) . . ?
O2 C17 C25 126.2(7) . . ?
O2 C17 C18 112.7(6) . . ?
C25 C17 C18 120.7(7) . . ?
N5 C18 N6 111.2(6) . . ?
N5 C18 C17 120.6(6) . . ?
N6 C18 C17 128.2(6) . . ?
C20 C19 N5 132.8(6) . . ?
C20 C19 C24 118.8(7) . . ?
N5 C19 C24 108.4(6) . . ?
C21 C20 C19 118.2(7) . . ?
C21 C20 H20A 120.9 . . ?
C19 C20 H20A 120.9 . . ?
C22 C21 C20 121.9(8) . . ?
C22 C21 H21 119.1 . . ?
C20 C21 H21 119.1 . . ?
C23 C22 C21 122.7(8) . . ?
C23 C22 H22A 118.7 . . ?
C21 C22 H22A 118.7 . . ?
C22 C23 C24 116.5(7) . . ?
C22 C23 H23 121.8 . . ?
C24 C23 H23 121.8 . . ?
N6 C24 C23 133.4(7) . . ?
N6 C24 C19 104.8(6) . . ?
C23 C24 C19 121.9(7) . . ?
C17 C25 C26 123.7(8) . . ?
C17 C25 H25 118.2 . . ?
C26 C25 H25 118.2 . . ?
N8 C26 N7 110.2(8) . . ?
N8 C26 C25 124.5(9) . . ?
N7 C26 C25 125.3(7) . . ?
N7 C27 C28 130.3(9) . . ?
N7 C27 C32 107.7(9) . . ?
C28 C27 C32 122.0(9) . . ?
C27 C28 C29 115.4(11) . . ?
C27 C28 H28 122.3 . . ?
C29 C28 H28 122.3 . . ?
C30 C29 C28 121.7(12) . . ?
C30 C29 H29 119.1 . . ?
C28 C29 H29 119.1 . . ?
C31 C30 C29 123.5(12) . . ?
C31 C30 H30 118.2 . . ?
C29 C30 H30 118.2 . . ?
C30 C31 C32 116.1(14) . . ?
C30 C31 H31 121.9 . . ?
C32 C31 H31 121.9 . . ?
N8 C32 C31 131.4(13) . . ?
N8 C32 C27 107.3(8) . . ?
C31 C32 C27 121.2(12) . . ?
O3 C33 C41 125.9(6) . . ?
O3 C33 C34 112.7(6) . . ?
C41 C33 C34 121.4(6) . . ?
N9 C34 N10 112.2(6) . . ?
N9 C34 C33 120.8(6) . . ?
N10 C34 C33 127.0(7) . . ?
C40 C35 N9 109.5(6) . . ?
C40 C35 C36 120.9(6) . . ?
N9 C35 C36 129.6(6) . . ?
C35 C36 C37 115.9(7) . . ?
C35 C36 H36 122.0 . . ?
C37 C36 H36 122.0 . . ?
C38 C37 C36 123.2(8) . . ?
C38 C37 H37 118.4 . . ?
C36 C37 H37 118.4 . . ?
C37 C38 C39 122.7(7) . . ?
C37 C38 H38 118.7 . . ?
C39 C38 H38 118.7 . . ?
C38 C39 C40 113.7(8) . . ?
C38 C39 H39 123.1 . . ?
C40 C39 H39 123.1 . . ?
N10 C40 C35 107.0(6) . . ?
N10 C40 C39 129.5(7) . . ?
C35 C40 C39 123.5(7) . . ?
C33 C41 C42 125.7(7) . . ?
C33 C41 H41 117.2 . . ?
C42 C41 H41 117.2 . . ?
N11 C42 N12 111.5(7) . . ?
N11 C42 C41 124.7(7) . . ?
N12 C42 C41 123.8(8) . . ?
N11 C43 C48 107.9(7) . . ?
N11 C43 C44 130.6(9) . . ?
C48 C43 C44 121.4(8) . . ?
C43 C44 C45 115.1(11) . . ?
C43 C44 H44 122.4 . . ?
C45 C44 H44 122.4 . . ?
C46 C45 C44 122.5(11) . . ?
C46 C45 H45 118.8 . . ?
C44 C45 H45 118.8 . . ?
C47 C46 C45 122.4(10) . . ?
C47 C46 H46 118.8 . . ?
C45 C46 H46 118.8 . . ?
C46 C47 C48 116.2(11) . . ?
C46 C47 H47 121.9 . . ?
C48 C47 H47 121.9 . . ?
N12 C48 C43 107.3(8) . . ?
N12 C48 C47 130.4(10) . . ?
C43 C48 C47 122.2(9) . . ?
O4 C49 C57 126.8(8) . . ?
O4 C49 C50 111.5(8) . . ?
C57 C49 C50 121.7(8) . . ?
N13 C50 N14 113.0(8) . . ?
N13 C50 C49 118.9(7) . . ?
N14 C50 C49 128.1(9) . . ?
C56 C51 N13 108.6(9) . . ?
C56 C51 C52 123.1(8) . . ?
N13 C51 C52 128.3(9) . . ?
C51 C52 C53 116.1(11) . . ?
C51 C52 H52 122.0 . . ?
C53 C52 H52 122.0 . . ?
C54 C53 C52 119.4(11) . . ?
C54 C53 H53 120.3 . . ?
C52 C53 H53 120.3 . . ?
C55 C54 C53 123.2(10) . . ?
C55 C54 H54 118.4 . . ?
C53 C54 H54 118.4 . . ?
C54 C55 C56 117.6(12) . . ?
C54 C55 H55 121.2 . . ?
C56 C55 H55 121.2 . . ?
N14 C56 C51 106.7(7) . . ?
N14 C56 C55 132.8(11) . . ?
C51 C56 C55 120.5(11) . . ?
C49 C57 C58 124.1(8) . . ?
C49 C57 H57 118.0 . . ?
C58 C57 H57 118.0 . . ?
N15 C58 N16 110.8(8) . . ?
N15 C58 C57 124.5(8) . . ?
N16 C58 C57 124.7(7) . . ?
C60 C59 N15 133.0(7) . . ?
C60 C59 C64 119.1(8) . . ?
N15 C59 C64 107.9(7) . . ?
C59 C60 C61 119.7(8) . . ?
C59 C60 H60 120.1 . . ?
C61 C60 H60 120.1 . . ?
C62 C61 C60 121.1(9) . . ?
C62 C61 H61 119.5 . . ?
C60 C61 H61 119.5 . . ?
C63 C62 C61 121.3(9) . . ?
C63 C62 H62 119.4 . . ?
C61 C62 H62 119.4 . . ?
C62 C63 C64 117.8(9) . . ?
C62 C63 H63 121.1 . . ?
C64 C63 H63 121.1 . . ?
N16 C64 C59 105.2(8) . . ?
N16 C64 C63 133.8(9) . . ?
C59 C64 C63 120.9(9) . . ?
O5 C65 C73 126.0(7) . . ?
O5 C65 C66 113.1(7) . . ?
C73 C65 C66 120.9(8) . . ?
N17 C66 N18 112.5(7) . . ?
N17 C66 C65 120.3(7) . . ?
N18 C66 C65 127.2(7) . . ?
N17 C67 C72 109.8(7) . . ?
N17 C67 C68 129.4(9) . . ?
C72 C67 C68 120.8(8) . . ?
C69 C68 C67 114.9(11) . . ?
C69 C68 H68 122.6 . . ?
C67 C68 H68 122.6 . . ?
C68 C69 C70 122.3(10) . . ?
C68 C69 H69 118.8 . . ?
C70 C69 H69 118.8 . . ?
C71 C70 C69 121.8(10) . . ?
C71 C70 H70 119.1 . . ?
C69 C70 H70 119.1 . . ?
C70 C71 C72 116.3(11) . . ?
C70 C71 H71 121.9 . . ?
C72 C71 H71 121.9 . . ?
C71 C72 C67 123.9(9) . . ?
C71 C72 N18 131.4(10) . . ?
C67 C72 N18 104.7(7) . . ?
C65 C73 C74 125.0(8) . . ?
C65 C73 H73 117.5 . . ?
C74 C73 H73 117.5 . . ?
N20 C74 N19 111.7(7) . . ?
N20 C74 C73 123.7(8) . . ?
N19 C74 C73 124.6(7) . . ?
C80 C75 N19 109.3(7) . . ?
C80 C75 C76 119.8(7) . . ?
N19 C75 C76 130.9(7) . . ?
C77 C76 C75 116.4(9) . . ?
C77 C76 H76 121.8 . . ?
C75 C76 H76 121.8 . . ?
C76 C77 C78 123.6(10) . . ?
C76 C77 H77 118.2 . . ?
C78 C77 H77 118.2 . . ?
C77 C78 C79 122.1(10) . . ?
C77 C78 H78 119.0 . . ?
C79 C78 H78 119.0 . . ?
C78 C79 C80 114.3(10) . . ?
C78 C79 H79 122.8 . . ?
C80 C79 H79 122.8 . . ?
N20 C80 C75 106.0(7) . . ?
N20 C80 C79 130.4(9) . . ?
C75 C80 C79 123.6(9) . . ?
C89 C81 O6 127.2(8) . . ?
C89 C81 C82 121.7(8) . . ?
O6 C81 C82 111.1(7) . . ?
N21 C82 N22 110.3(8) . . ?
N21 C82 C81 121.6(7) . . ?
N22 C82 C81 128.1(8) . . ?
C84 C83 C88 122.8(9) . . ?
C84 C83 N21 130.0(9) . . ?
C88 C83 N21 107.2(9) . . ?
C83 C84 C85 116.0(10) . . ?
C83 C84 H84 122.0 . . ?
C85 C84 H84 122.0 . . ?
C86 C85 C84 120.7(11) . . ?
C86 C85 H85 119.6 . . ?
C84 C85 H85 119.6 . . ?
C85 C86 C87 122.2(10) . . ?
C85 C86 H86 118.9 . . ?
C87 C86 H86 118.9 . . ?
C88 C87 C86 116.7(12) . . ?
C88 C87 H87 121.7 . . ?
C86 C87 H87 121.7 . . ?
N22 C88 C87 131.7(11) . . ?
N22 C88 C83 106.9(8) . . ?
C87 C88 C83 121.4(12) . . ?
C81 C89 C90 125.6(8) . . ?
C81 C89 H89 117.2 . . ?
C90 C89 H89 117.2 . . ?
N24 C90 N23 113.0(8) . . ?
N24 C90 C89 123.7(8) . . ?
N23 C90 C89 123.2(8) . . ?
C96 C91 N23 110.2(8) . . ?
C96 C91 C92 120.2(9) . . ?
N23 C91 C92 129.6(8) . . ?
C93 C92 C91 117.8(9) . . ?
C93 C92 H92 121.1 . . ?
C91 C92 H92 121.1 . . ?
C92 C93 C94 120.8(11) . . ?
C92 C93 H93 119.6 . . ?
C94 C93 H93 119.6 . . ?
C93 C94 C95 123.5(10) . . ?
C93 C94 H94 118.2 . . ?
C95 C94 H94 118.2 . . ?
C96 C95 C94 113.3(10) . . ?
C96 C95 H95 123.3 . . ?
C94 C95 H95 123.3 . . ?
C95 C96 C91 124.3(11) . . ?
C95 C96 N24 130.6(10) . . ?
C91 C96 N24 105.1(8) . . ?
O7 N25 O9 119.5(9) . . ?
O7 N25 O8 118.6(9) . . ?
O9 N25 O8 121.6(9) . . ?
H11A O11B H11B 162.3 . . ?
H12A O12 H12B 125.3 . . ?
H13A O13 H13B 102.7 . . ?

loop_
_geom_bond_atom_site_label_1
_geom_bond_atom_site_label_2
_geom_bond_distance
_geom_bond_site_symmetry_2
_geom_bond_publ_flag
Ni1 N5 2.034(6) . y
Ni1 N1 2.035(5) . y
Ni1 N9 2.044(5) . y
Ni1 O1 2.123(4) . y
Ni1 O2 2.128(5) . y
Ni1 O3 2.146(5) . y
Ni2 N13 2.035(6) . y
Ni2 N17 2.045(7) . y
Ni2 N21 2.050(7) . y
Ni2 O6 2.108(5) . y
Ni2 O4 2.122(5) . y
Ni2 O5 2.133(5) . y
Ni3 N3 1.935(6) . y
Ni3 O1 1.946(4) . y
Ni3 O4 1.946(5) . y
Ni3 N15 1.955(6) . y
Ni4 N7 1.934(7) . y
Ni4 N19 1.938(7) . y
Ni4 O2 1.952(5) . y
Ni4 O5 1.961(5) . y
Ni5 O3 1.945(4) . y
Ni5 N23 1.946(6) . y
Ni5 O6 1.947(5) . y
Ni5 N11 1.959(7) . y
O1 C1 1.328(8) . ?
O2 C17 1.343(8) . ?
O3 C33 1.351(8) . ?
O4 C49 1.325(10) . ?
O5 C65 1.318(9) . ?
O6 C81 1.333(9) . ?
N1 C2 1.307(8) . ?
N1 C3 1.395(8) . ?
N2 C2 1.345(8) . ?
N2 C8 1.346(8) . ?
N2 H2 0.8800 . ?
N3 C10 1.354(9) . ?
N3 C11 1.403(9) . ?
N4 C10 1.347(9) . ?
N4 C16 1.362(10) . ?
N4 H4 0.8800 . ?
N5 C18 1.323(8) . ?
N5 C19 1.385(9) . ?
N6 C18 1.361(9) . ?
N6 C24 1.385(9) . ?
N6 H6 0.8800 . ?
N7 C26 1.366(11) . ?
N7 C27 1.385(10) . ?
N8 C26 1.358(11) . ?
N8 C32 1.373(14) . ?
N8 H8 0.8800 . ?
N9 C34 1.340(9) . ?
N9 C35 1.384(8) . ?
N10 C34 1.362(8) . ?
N10 C40 1.371(9) . ?
N10 H10 0.8800 . ?
N11 C42 1.353(10) . ?
N11 C43 1.392(10) . ?
N12 C42 1.356(10) . ?
N12 C48 1.375(11) . ?
N12 H12 0.8800 . ?
N13 C50 1.327(11) . ?
N13 C51 1.393(10) . ?
N14 C50 1.329(10) . ?
N14 C56 1.371(12) . ?
N14 H14 0.8800 . ?
N15 C58 1.326(9) . ?
N15 C59 1.396(10) . ?
N16 C58 1.330(11) . ?
N16 C64 1.379(11) . ?
N16 H16 0.8800 . ?
N17 C66 1.325(9) . ?
N17 C67 1.367(9) . ?
N18 C66 1.345(11) . ?
N18 C72 1.405(11) . ?
N18 H18 0.8800 . ?
N19 C74 1.363(10) . ?
N19 C75 1.399(9) . ?
N20 C74 1.337(10) . ?
N20 C80 1.380(11) . ?
N20 H20 0.8800 . ?
N21 C82 1.337(11) . ?
N21 C83 1.416(11) . ?
N22 C88 1.366(13) . ?
N22 C82 1.374(10) . ?
N22 H22 0.8800 . ?
N23 C90 1.345(10) . ?
N23 C91 1.400(10) . ?
N24 C90 1.341(11) . ?
N24 C96 1.425(13) . ?
N24 H24 0.8800 . ?
C1 C9 1.375(9) . ?
C1 C2 1.489(9) . ?
C3 C4 1.389(9) . ?
C3 C8 1.423(9) . ?
C4 C5 1.410(11) . ?
C4 H4A 0.9500 . ?
C5 C6 1.361(11) . ?
C5 H5 0.9500 . ?
C6 C7 1.376(10) . ?
C6 H6A 0.9500 . ?
C7 C8 1.409(9) . ?
C7 H7 0.9500 . ?
C9 C10 1.406(10) . ?
C9 H9 0.9500 . ?
C11 C12 1.394(12) . ?
C11 C16 1.404(12) . ?
C12 C13 1.395(13) . ?
C12 H12C 0.9500 . ?
C13 C14 1.363(15) . ?
C13 H13 0.9500 . ?
C14 C15 1.376(15) . ?
C14 H14D 0.9500 . ?
C15 C16 1.397(11) . ?
C15 H15 0.9500 . ?
C17 C25 1.374(11) . ?
C17 C18 1.463(10) . ?
C19 C20 1.381(10) . ?
C19 C24 1.424(10) . ?
C20 C21 1.379(10) . ?
C20 H20A 0.9500 . ?
C21 C22 1.376(12) . ?
C21 H21 0.9500 . ?
C22 C23 1.348(11) . ?
C22 H22A 0.9500 . ?
C23 C24 1.408(11) . ?
C23 H23 0.9500 . ?
C25 C26 1.393(12) . ?
C25 H25 0.9500 . ?
C27 C28 1.391(13) . ?
C27 C32 1.403(14) . ?
C28 C29 1.399(14) . ?
C28 H28 0.9500 . ?
C29 C30 1.376(19) . ?
C29 H29 0.9500 . ?
C30 C31 1.36(2) . ?
C30 H30 0.9500 . ?
C31 C32 1.395(16) . ?
C31 H31 0.9500 . ?
C33 C41 1.354(10) . ?
C33 C34 1.443(10) . ?
C35 C40 1.382(10) . ?
C35 C36 1.385(10) . ?
C36 C37 1.406(10) . ?
C36 H36 0.9500 . ?
C37 C38 1.366(12) . ?
C37 H37 0.9500 . ?
C38 C39 1.391(12) . ?
C38 H38 0.9500 . ?
C39 C40 1.436(10) . ?
C39 H39 0.9500 . ?
C41 C42 1.429(10) . ?
C41 H41 0.9500 . ?
C43 C48 1.400(13) . ?
C43 C44 1.409(12) . ?
C44 C45 1.428(14) . ?
C44 H44 0.9500 . ?
C45 C46 1.401(17) . ?
C45 H45 0.9500 . ?
C46 C47 1.359(16) . ?
C46 H46 0.9500 . ?
C47 C48 1.434(13) . ?
C47 H47 0.9500 . ?
C49 C57 1.337(12) . ?
C49 C50 1.508(12) . ?
C51 C56 1.377(13) . ?
C51 C52 1.395(13) . ?
C52 C53 1.437(13) . ?
C52 H52 0.9500 . ?
C53 C54 1.384(17) . ?
C53 H53 0.9500 . ?
C54 C55 1.377(17) . ?
C54 H54 0.9500 . ?
C55 C56 1.393(13) . ?
C55 H55 0.9500 . ?
C57 C58 1.431(12) . ?
C57 H57 0.9500 . ?
C59 C60 1.368(10) . ?
C59 C64 1.397(11) . ?
C60 C61 1.385(11) . ?
C60 H60 0.9500 . ?
C61 C62 1.377(13) . ?
C61 H61 0.9500 . ?
C62 C63 1.352(15) . ?
C62 H62 0.9500 . ?
C63 C64 1.424(14) . ?
C63 H63 0.9500 . ?
C65 C73 1.372(11) . ?
C65 C66 1.486(10) . ?
C67 C72 1.399(13) . ?
C67 C68 1.406(11) . ?
C68 C69 1.404(15) . ?
C68 H68 0.9500 . ?
C69 C70 1.417(17) . ?
C69 H69 0.9500 . ?
C70 C71 1.359(15) . ?
C70 H70 0.9500 . ?
C71 C72 1.373(13) . ?
C71 H71 0.9500 . ?
C73 C74 1.422(11) . ?
C73 H73 0.9500 . ?
C75 C80 1.392(12) . ?
C75 C76 1.407(11) . ?
C76 C77 1.366(12) . ?
C76 H76 0.9500 . ?
C77 C78 1.378(15) . ?
C77 H77 0.9500 . ?
C78 C79 1.392(15) . ?
C78 H78 0.9500 . ?
C79 C80 1.413(12) . ?
C79 H79 0.9500 . ?
C81 C89 1.312(12) . ?
C81 C82 1.479(12) . ?
C83 C84 1.390(14) . ?
C83 C88 1.408(14) . ?
C84 C85 1.418(13) . ?
C84 H84 0.9500 . ?
C85 C86 1.403(17) . ?
C85 H85 0.9500 . ?
C86 C87 1.408(19) . ?
C86 H86 0.9500 . ?
C87 C88 1.380(14) . ?
C87 H87 0.9500 . ?
C89 C90 1.440(12) . ?
C89 H89 0.9500 . ?
C91 C96 1.383(13) . ?
C91 C92 1.400(12) . ?
C92 C93 1.348(12) . ?
C92 H92 0.9500 . ?
C93 C94 1.396(16) . ?
C93 H93 0.9500 . ?
C94 C95 1.408(17) . ?
C94 H94 0.9500 . ?
C95 C96 1.374(14) . ?
C95 H95 0.9500 . ?
O7 N25 1.207(9) . ?
O8 N25 1.326(10) . ?
O9 N25 1.215(10) . ?
O10 H10A 0.7414 . ?
O11A H11A 0.8026 . ?
O11B H11B 0.8264 . ?
O12 H12A 0.8682 . ?
O12 H12B 0.7152 . ?
O13 H13A 0.9192 . ?
O13 H13B 0.8830 . ?
O14A H14A 0.7996 . ?
O14B H14B 0.8178 . ?
O14C H14C 0.8097 . ?

loop_
_geom_hbond_atom_site_label_D
_geom_hbond_atom_site_label_H
_geom_hbond_atom_site_label_A
_geom_hbond_distance_DH
_geom_hbond_distance_HA
_geom_hbond_distance_DA
_geom_hbond_angle_DHA
_geom_hbond_site_symmetry_A
_geom_hbond_publ_flag
O13 H13A O14C 0.92 2.32 3.08(3) 140.1 2_655 y
O13 H13B O10 0.88 2.13 2.88(2) 142.0 . y
O12 H12B O13 0.72 2.53 3.13(2) 143.5 . y
O12 H12A O11A 0.87 2.36 3.090(15) 141.5 . y
O11A H11A O14B 0.80 2.08 2.87(2) 168.5 4_566 y
O10 H10A O7 0.74 2.59 3.317(12) 168.3 . y
O10 H10A O8 0.74 2.46 3.046(11) 137.1 . y
N22 H22 O14A 0.88 2.17 3.04(2) 174.7 . y
N20 H20 O13 0.88 2.13 2.950(16) 155.5 . y
N18 H18 O10 0.88 2.08 2.939(11) 164.5 . y
N16 H16 O14C 0.88 1.96 2.835(17) 169.6 1_655 y
N14 H14 O14B 0.88 1.98 2.847(19) 167.4 . y
N12 H12 O12 0.88 2.04 2.883(13) 160.9 . y
N10 H10 O11A 0.88 1.93 2.807(10) 173.4 . y
N8 H8 O14A 0.88 2.23 2.95(2) 139.6 1_655 y
N6 H6 O8 0.88 2.00 2.874(8) 172.0 2_745 y
N4 H4 O10 0.88 2.02 2.900(9) 174.8 2_645 y
N2 H2 O7 0.88 2.00 2.871(8) 171.9 2_645 y

loop_
_geom_torsion_atom_site_label_1
_geom_torsion_atom_site_label_2
_geom_torsion_atom_site_label_3
_geom_torsion_atom_site_label_4
_geom_torsion
_geom_torsion_site_symmetry_1
_geom_torsion_site_symmetry_2
_geom_torsion_site_symmetry_3
_geom_torsion_site_symmetry_4
_geom_torsion_publ_flag
N3 Ni3 O1 C1 3.3(5) . . . . ?
O4 Ni3 O1 C1 134.2(5) . . . . ?
N15 Ni3 O1 C1 -99.1(5) . . . . ?
N3 Ni3 O1 Ni1 173.8(3) . . . . ?
O4 Ni3 O1 Ni1 -55.3(4) . . . . ?
N15 Ni3 O1 Ni1 71.4(3) . . . . ?
N5 Ni1 O1 C1 91.0(5) . . . . ?
N1 Ni1 O1 C1 -5.8(4) . . . . ?
N9 Ni1 O1 C1 -108.2(9) . . . . ?
O2 Ni1 O1 C1 169.8(5) . . . . ?
O3 Ni1 O1 C1 -100.6(5) . . . . ?
N5 Ni1 O1 Ni3 -80.4(3) . . . . ?
N1 Ni1 O1 Ni3 -177.2(3) . . . . ?
N9 Ni1 O1 Ni3 80.4(9) . . . . ?
O2 Ni1 O1 Ni3 -1.6(3) . . . . ?
O3 Ni1 O1 Ni3 88.0(3) . . . . ?
N7 Ni4 O2 C17 12.3(5) . . . . ?
N19 Ni4 O2 C17 -90.0(5) . . . . ?
O5 Ni4 O2 C17 149.2(5) . . . . ?
N7 Ni4 O2 Ni1 175.7(3) . . . . ?
N19 Ni4 O2 Ni1 73.4(3) . . . . ?
O5 Ni4 O2 Ni1 -47.4(4) . . . . ?
N5 Ni1 O2 C17 -7.5(4) . . . . ?
N1 Ni1 O2 C17 -88.2(8) . . . . ?
N9 Ni1 O2 C17 89.1(4) . . . . ?
O1 Ni1 O2 C17 -103.3(4) . . . . ?
O3 Ni1 O2 C17 168.0(4) . . . . ?
N5 Ni1 O2 Ni4 -172.7(3) . . . . ?
N1 Ni1 O2 Ni4 106.6(7) . . . . ?
N9 Ni1 O2 Ni4 -76.1(3) . . . . ?
O1 Ni1 O2 Ni4 91.5(3) . . . . ?
O3 Ni1 O2 Ni4 2.8(3) . . . . ?
N23 Ni5 O3 C33 -100.2(5) . . . . ?
O6 Ni5 O3 C33 140.9(5) . . . . ?
N11 Ni5 O3 C33 0.2(5) . . . . ?
N23 Ni5 O3 Ni1 66.6(3) . . . . ?
O6 Ni5 O3 Ni1 -52.3(4) . . . . ?
N11 Ni5 O3 Ni1 167.0(3) . . . . ?
N5 Ni1 O3 C33 -78.3(10) . . . . ?
N1 Ni1 O3 C33 96.2(4) . . . . ?
N9 Ni1 O3 C33 -7.2(4) . . . . ?
O1 Ni1 O3 C33 174.5(4) . . . . ?
O2 Ni1 O3 C33 -100.1(4) . . . . ?
N5 Ni1 O3 Ni5 113.5(9) . . . . ?
N1 Ni1 O3 Ni5 -72.1(3) . . . . ?
N9 Ni1 O3 Ni5 -175.5(3) . . . . ?
O1 Ni1 O3 Ni5 6.2(3) . . . . ?
O2 Ni1 O3 Ni5 91.6(3) . . . . ?
N3 Ni3 O4 C49 -90.1(6) . . . . ?
O1 Ni3 O4 C49 145.2(5) . . . . ?
N15 Ni3 O4 C49 10.5(6) . . . . ?
N3 Ni3 O4 Ni2 73.9(3) . . . . ?
O1 Ni3 O4 Ni2 -50.8(4) . . . . ?
N15 Ni3 O4 Ni2 174.4(3) . . . . ?
N13 Ni2 O4 C49 -9.3(5) . . . . ?
N17 Ni2 O4 C49 -99.5(10) . . . . ?
N21 Ni2 O4 C49 86.4(5) . . . . ?
O6 Ni2 O4 C49 166.0(5) . . . . ?
O5 Ni2 O4 C49 -105.8(5) . . . . ?
N13 Ni2 O4 Ni3 -174.9(3) . . . . ?
N17 Ni2 O4 Ni3 94.9(9) . . . . ?
N21 Ni2 O4 Ni3 -79.2(3) . . . . ?
O6 Ni2 O4 Ni3 0.4(3) . . . . ?
O5 Ni2 O4 Ni3 88.6(3) . . . . ?
N7 Ni4 O5 C65 -100.8(6) . . . . ?
N19 Ni4 O5 C65 3.2(6) . . . . ?
O2 Ni4 O5 C65 132.3(6) . . . . ?
N7 Ni4 O5 Ni2 63.8(4) . . . . ?
N19 Ni4 O5 Ni2 167.8(3) . . . . ?
O2 Ni4 O5 Ni2 -63.1(4) . . . . ?
N13 Ni2 O5 C65 91.1(5) . . . . ?
N17 Ni2 O5 C65 -9.1(5) . . . . ?
N21 Ni2 O5 C65 -106.2(13) . . . . ?
O6 Ni2 O5 C65 -101.0(5) . . . . ?
O4 Ni2 O5 C65 169.3(5) . . . . ?
N13 Ni2 O5 Ni4 -75.3(3) . . . . ?
N17 Ni2 O5 Ni4 -175.5(3) . . . . ?
N21 Ni2 O5 Ni4 87.4(13) . . . . ?
O6 Ni2 O5 Ni4 92.6(3) . . . . ?
O4 Ni2 O5 Ni4 2.9(3) . . . . ?
O3 Ni5 O6 C81 139.2(6) . . . . ?
N23 Ni5 O6 C81 11.8(6) . . . . ?
N11 Ni5 O6 C81 -89.1(6) . . . . ?
O3 Ni5 O6 Ni2 -60.7(4) . . . . ?
N23 Ni5 O6 Ni2 171.9(3) . . . . ?
N11 Ni5 O6 Ni2 70.9(4) . . . . ?
N13 Ni2 O6 C81 -80.9(11) . . . . ?
N17 Ni2 O6 C81 91.8(6) . . . . ?
N21 Ni2 O6 C81 -9.8(6) . . . . ?
O4 Ni2 O6 C81 -102.5(6) . . . . ?
O5 Ni2 O6 C81 171.3(6) . . . . ?
N13 Ni2 O6 Ni5 117.2(9) . . . . ?
N17 Ni2 O6 Ni5 -70.1(3) . . . . ?
N21 Ni2 O6 Ni5 -171.7(4) . . . . ?
O4 Ni2 O6 Ni5 95.6(3) . . . . ?
O5 Ni2 O6 Ni5 9.5(3) . . . . ?
N5 Ni1 N1 C2 -88.8(5) . . . . ?
N9 Ni1 N1 C2 172.0(4) . . . . ?
O1 Ni1 N1 C2 4.7(4) . . . . ?
O2 Ni1 N1 C2 -10.7(9) . . . . ?
O3 Ni1 N1 C2 92.4(5) . . . . ?
N5 Ni1 N1 C3 86.7(7) . . . . ?
N9 Ni1 N1 C3 -12.5(7) . . . . ?
O1 Ni1 N1 C3 -179.8(7) . . . . ?
O2 Ni1 N1 C3 164.8(6) . . . . ?
O3 Ni1 N1 C3 -92.1(7) . . . . ?
O1 Ni3 N3 C10 -0.9(6) . . . . ?
O4 Ni3 N3 C10 -145.9(6) . . . . ?
N15 Ni3 N3 C10 118.0(6) . . . . ?
O1 Ni3 N3 C11 -176.7(7) . . . . ?
O4 Ni3 N3 C11 38.3(8) . . . . ?
N15 Ni3 N3 C11 -57.8(8) . . . . ?
N1 Ni1 N5 C18 169.0(4) . . . . ?
N9 Ni1 N5 C18 -85.9(4) . . . . ?
O1 Ni1 N5 C18 90.0(4) . . . . ?
O2 Ni1 N5 C18 5.7(4) . . . . ?
O3 Ni1 N5 C18 -16.6(11) . . . . ?
N1 Ni1 N5 C19 -14.1(6) . . . . ?
N9 Ni1 N5 C19 91.0(6) . . . . ?
O1 Ni1 N5 C19 -93.1(6) . . . . ?
O2 Ni1 N5 C19 -177.5(6) . . . . ?
O3 Ni1 N5 C19 160.3(8) . . . . ?
N19 Ni4 N7 C26 111.8(7) . . . . ?
O2 Ni4 N7 C26 -4.6(6) . . . . ?
O5 Ni4 N7 C26 -147.6(6) . . . . ?
N19 Ni4 N7 C27 -67.1(6) . . . . ?
O2 Ni4 N7 C27 176.5(6) . . . . ?
O5 Ni4 N7 C27 33.4(7) . . . . ?
N5 Ni1 N9 C34 168.8(4) . . . . ?
N1 Ni1 N9 C34 -91.6(4) . . . . ?
O1 Ni1 N9 C34 8.0(11) . . . . ?
O2 Ni1 N9 C34 89.2(4) . . . . ?
O3 Ni1 N9 C34 0.2(4) . . . . ?
N5 Ni1 N9 C35 -0.1(7) . . . . ?
N1 Ni1 N9 C35 99.5(7) . . . . ?
O1 Ni1 N9 C35 -160.9(7) . . . . ?
O2 Ni1 N9 C35 -79.7(7) . . . . ?
O3 Ni1 N9 C35 -168.7(7) . . . . ?
O3 Ni5 N11 C42 -1.7(6) . . . . ?
N23 Ni5 N11 C42 114.4(6) . . . . ?
O6 Ni5 N11 C42 -147.2(6) . . . . ?
O3 Ni5 N11 C43 -171.0(6) . . . . ?
N23 Ni5 N11 C43 -54.9(7) . . . . ?
O6 Ni5 N11 C43 43.5(7) . . . . ?
N17 Ni2 N13 C50 175.9(5) . . . . ?
N21 Ni2 N13 C50 -80.9(6) . . . . ?
O6 Ni2 N13 C50 -11.5(13) . . . . ?
O4 Ni2 N13 C50 10.5(5) . . . . ?
O5 Ni2 N13 C50 95.4(5) . . . . ?
N17 Ni2 N13 C51 -22.3(8) . . . . ?
N21 Ni2 N13 C51 80.9(8) . . . . ?
O6 Ni2 N13 C51 150.3(9) . . . . ?
O4 Ni2 N13 C51 172.3(8) . . . . ?
O5 Ni2 N13 C51 -102.7(8) . . . . ?
N3 Ni3 N15 C58 108.9(6) . . . . ?
O1 Ni3 N15 C58 -151.4(5) . . . . ?
O4 Ni3 N15 C58 -5.3(6) . . . . ?
N3 Ni3 N15 C59 -69.0(6) . . . . ?
O1 Ni3 N15 C59 30.6(6) . . . . ?
O4 Ni3 N15 C59 176.7(5) . . . . ?
N13 Ni2 N17 C66 -88.0(5) . . . . ?
N21 Ni2 N17 C66 173.3(5) . . . . ?
O6 Ni2 N17 C66 93.6(5) . . . . ?
O4 Ni2 N17 C66 -0.7(12) . . . . ?
O5 Ni2 N17 C66 5.7(5) . . . . ?
N13 Ni2 N17 C67 93.2(8) . . . . ?
N21 Ni2 N17 C67 -5.5(9) . . . . ?
O6 Ni2 N17 C67 -85.1(8) . . . . ?
O5 Ni2 N17 C67 -173.0(9) . . . . ?
N7 Ni4 N19 C74 123.7(6) . . . . ?
O2 Ni4 N19 C74 -138.7(6) . . . . ?
O5 Ni4 N19 C74 1.0(6) . . . . ?
N7 Ni4 N19 C75 -52.2(7) . . . . ?
O2 Ni4 N19 C75 45.4(7) . . . . ?
O5 Ni4 N19 C75 -174.9(6) . . . . ?
N13 Ni2 N21 C82 175.3(7) . . . . ?
N17 Ni2 N21 C82 -82.1(7) . . . . ?
O6 Ni2 N21 C82 7.3(6) . . . . ?
O4 Ni2 N21 C82 96.4(6) . . . . ?
O5 Ni2 N21 C82 12.6(17) . . . . ?
N13 Ni2 N21 C83 -6.5(11) . . . . ?
N17 Ni2 N21 C83 96.1(11) . . . . ?
O6 Ni2 N21 C83 -174.5(11) . . . . ?
O4 Ni2 N21 C83 -85.4(11) . . . . ?
O5 Ni2 N21 C83 -169.2(10) . . . . ?
O3 Ni5 N23 C90 -145.4(7) . . . . ?
O6 Ni5 N23 C90 -7.0(7) . . . . ?
N11 Ni5 N23 C90 116.2(7) . . . . ?
O3 Ni5 N23 C91 40.0(7) . . . . ?
O6 Ni5 N23 C91 178.4(7) . . . . ?
N11 Ni5 N23 C91 -58.4(7) . . . . ?
Ni3 O1 C1 C9 -4.2(10) . . . . ?
Ni1 O1 C1 C9 -175.1(6) . . . . ?
Ni3 O1 C1 C2 176.7(4) . . . . ?
Ni1 O1 C1 C2 5.7(7) . . . . ?
C3 N1 C2 N2 -2.0(7) . . . . ?
Ni1 N1 C2 N2 175.0(4) . . . . ?
C3 N1 C2 C1 179.8(6) . . . . ?
Ni1 N1 C2 C1 -3.2(7) . . . . ?
C8 N2 C2 N1 0.9(8) . . . . ?
C8 N2 C2 C1 178.9(6) . . . . ?
O1 C1 C2 N1 -1.9(9) . . . . ?
C9 C1 C2 N1 178.9(7) . . . . ?
O1 C1 C2 N2 -179.8(6) . . . . ?
C9 C1 C2 N2 1.0(11) . . . . ?
C2 N1 C3 C4 178.9(7) . . . . ?
Ni1 N1 C3 C4 3.1(12) . . . . ?
C2 N1 C3 C8 2.2(7) . . . . ?
Ni1 N1 C3 C8 -173.6(5) . . . . ?
N1 C3 C4 C5 179.9(7) . . . . ?
C8 C3 C4 C5 -3.8(10) . . . . ?
C3 C4 C5 C6 1.0(11) . . . . ?
C4 C5 C6 C7 0.9(13) . . . . ?
C5 C6 C7 C8 0.0(12) . . . . ?
C2 N2 C8 C7 176.2(7) . . . . ?
C2 N2 C8 C3 0.6(7) . . . . ?
C6 C7 C8 N2 -177.9(7) . . . . ?
C6 C7 C8 C3 -2.8(10) . . . . ?
C4 C3 C8 N2 -178.9(6) . . . . ?
N1 C3 C8 N2 -1.8(7) . . . . ?
C4 C3 C8 C7 4.9(10) . . . . ?
N1 C3 C8 C7 -178.0(6) . . . . ?
O1 C1 C9 C10 1.7(13) . . . . ?
C2 C1 C9 C10 -179.2(7) . . . . ?
C16 N4 C10 N3 -0.1(10) . . . . ?
C16 N4 C10 C9 -175.5(8) . . . . ?
C11 N3 C10 N4 0.4(9) . . . . ?
Ni3 N3 C10 N4 -176.3(5) . . . . ?
C11 N3 C10 C9 175.7(8) . . . . ?
Ni3 N3 C10 C9 -1.0(11) . . . . ?
C1 C9 C10 N4 175.9(8) . . . . ?
C1 C9 C10 N3 1.1(13) . . . . ?
C10 N3 C11 C12 -176.2(11) . . . . ?
Ni3 N3 C11 C12 0.2(15) . . . . ?
C10 N3 C11 C16 -0.5(10) . . . . ?
Ni3 N3 C11 C16 175.9(6) . . . . ?
N3 C11 C12 C13 -179.7(11) . . . . ?
C16 C11 C12 C13 5.0(17) . . . . ?
C11 C12 C13 C14 -5(2) . . . . ?
C12 C13 C14 C15 4(3) . . . . ?
C13 C14 C15 C16 -2(2) . . . . ?
C10 N4 C16 C15 179.9(13) . . . . ?
C10 N4 C16 C11 -0.2(11) . . . . ?
C14 C15 C16 N4 -178.1(13) . . . . ?
C14 C15 C16 C11 2(2) . . . . ?
C12 C11 C16 N4 176.5(10) . . . . ?
N3 C11 C16 N4 0.4(11) . . . . ?
C12 C11 C16 C15 -3.6(17) . . . . ?
N3 C11 C16 C15 -179.7(11) . . . . ?
Ni4 O2 C17 C25 -15.5(9) . . . . ?
Ni1 O2 C17 C25 -179.8(6) . . . . ?
Ni4 O2 C17 C18 171.8(4) . . . . ?
Ni1 O2 C17 C18 7.6(6) . . . . ?
C19 N5 C18 N6 -0.5(7) . . . . ?
Ni1 N5 C18 N6 177.3(4) . . . . ?
C19 N5 C18 C17 178.6(5) . . . . ?
Ni1 N5 C18 C17 -3.5(7) . . . . ?
C24 N6 C18 N5 0.3(7) . . . . ?
C24 N6 C18 C17 -178.8(6) . . . . ?
O2 C17 C18 N5 -3.0(8) . . . . ?
C25 C17 C18 N5 -176.1(6) . . . . ?
O2 C17 C18 N6 176.0(6) . . . . ?
C25 C17 C18 N6 2.9(10) . . . . ?
C18 N5 C19 C20 178.4(7) . . . . ?
Ni1 N5 C19 C20 1.4(11) . . . . ?
C18 N5 C19 C24 0.6(7) . . . . ?
Ni1 N5 C19 C24 -176.4(5) . . . . ?
N5 C19 C20 C21 -179.9(7) . . . . ?
C24 C19 C20 C21 -2.2(10) . . . . ?
C19 C20 C21 C22 1.4(11) . . . . ?
C20 C21 C22 C23 -0.4(12) . . . . ?
C21 C22 C23 C24 0.3(11) . . . . ?
C18 N6 C24 C23 179.1(7) . . . . ?
C18 N6 C24 C19 0.1(7) . . . . ?
C22 C23 C24 N6 179.9(7) . . . . ?
C22 C23 C24 C19 -1.2(10) . . . . ?
C20 C19 C24 N6 -178.6(6) . . . . ?
N5 C19 C24 N6 -0.4(7) . . . . ?
C20 C19 C24 C23 2.2(10) . . . . ?
N5 C19 C24 C23 -179.6(6) . . . . ?
O2 C17 C25 C26 7.3(13) . . . . ?
C18 C17 C25 C26 179.4(7) . . . . ?
C32 N8 C26 N7 3.1(12) . . . . ?
C32 N8 C26 C25 -179.0(10) . . . . ?
C27 N7 C26 N8 -4.0(9) . . . . ?
Ni4 N7 C26 N8 176.9(6) . . . . ?
C27 N7 C26 C25 178.1(8) . . . . ?
Ni4 N7 C26 C25 -1.1(12) . . . . ?
C17 C25 C26 N8 -176.0(8) . . . . ?
C17 C25 C26 N7 1.7(14) . . . . ?
C26 N7 C27 C28 -178.5(9) . . . . ?
Ni4 N7 C27 C28 0.6(12) . . . . ?
C26 N7 C27 C32 3.4(10) . . . . ?
Ni4 N7 C27 C32 -177.5(7) . . . . ?
N7 C27 C28 C29 -178.7(9) . . . . ?
C32 C27 C28 C29 -0.8(14) . . . . ?
C27 C28 C29 C30 0.2(17) . . . . ?
C28 C29 C30 C31 0(2) . . . . ?
C29 C30 C31 C32 0(3) . . . . ?
C26 N8 C32 C31 177.9(14) . . . . ?
C26 N8 C32 C27 -0.9(13) . . . . ?
C30 C31 C32 N8 -179.6(15) . . . . ?
C30 C31 C32 C27 -1(2) . . . . ?
N7 C27 C32 N8 -1.6(12) . . . . ?
C28 C27 C32 N8 -179.9(9) . . . . ?
N7 C27 C32 C31 179.5(12) . . . . ?
C28 C27 C32 C31 1.2(17) . . . . ?
Ni5 O3 C33 C41 -1.1(10) . . . . ?
Ni1 O3 C33 C41 -168.7(6) . . . . ?
Ni5 O3 C33 C34 179.8(4) . . . . ?
Ni1 O3 C33 C34 12.2(7) . . . . ?
C35 N9 C34 N10 -0.3(7) . . . . ?
Ni1 N9 C34 N10 -173.2(4) . . . . ?
C35 N9 C34 C33 179.6(6) . . . . ?
Ni1 N9 C34 C33 6.8(7) . . . . ?
C40 N10 C34 N9 0.9(7) . . . . ?
C40 N10 C34 C33 -179.1(6) . . . . ?
O3 C33 C34 N9 -13.1(9) . . . . ?
C41 C33 C34 N9 167.7(7) . . . . ?
O3 C33 C34 N10 166.9(6) . . . . ?
C41 C33 C34 N10 -12.3(11) . . . . ?
C34 N9 C35 C40 -0.3(7) . . . . ?
Ni1 N9 C35 C40 169.1(5) . . . . ?
C34 N9 C35 C36 178.3(7) . . . . ?
Ni1 N9 C35 C36 -12.2(12) . . . . ?
C40 C35 C36 C37 -3.5(10) . . . . ?
N9 C35 C36 C37 178.0(7) . . . . ?
C35 C36 C37 C38 1.0(12) . . . . ?
C36 C37 C38 C39 1.9(14) . . . . ?
C37 C38 C39 C40 -2.1(12) . . . . ?
C34 N10 C40 C35 -1.0(7) . . . . ?
C34 N10 C40 C39 177.6(7) . . . . ?
N9 C35 C40 N10 0.9(8) . . . . ?
C36 C35 C40 N10 -177.9(6) . . . . ?
N9 C35 C40 C39 -177.8(6) . . . . ?
C36 C35 C40 C39 3.4(11) . . . . ?
C38 C39 C40 N10 -178.9(7) . . . . ?
C38 C39 C40 C35 -0.5(11) . . . . ?
O3 C33 C41 C42 3.4(12) . . . . ?
C34 C33 C41 C42 -177.5(7) . . . . ?
C43 N11 C42 N12 -1.8(9) . . . . ?
Ni5 N11 C42 N12 -173.2(5) . . . . ?
C43 N11 C42 C41 175.6(7) . . . . ?
Ni5 N11 C42 C41 4.2(11) . . . . ?
C48 N12 C42 N11 1.4(10) . . . . ?
C48 N12 C42 C41 -176.0(8) . . . . ?
C33 C41 C42 N11 -5.2(13) . . . . ?
C33 C41 C42 N12 171.9(8) . . . . ?
C42 N11 C43 C48 1.5(9) . . . . ?
Ni5 N11 C43 C48 172.3(6) . . . . ?
C42 N11 C43 C44 -175.6(9) . . . . ?
Ni5 N11 C43 C44 -4.8(13) . . . . ?
N11 C43 C44 C45 176.1(8) . . . . ?
C48 C43 C44 C45 -0.6(13) . . . . ?
C43 C44 C45 C46 3.7(15) . . . . ?
C44 C45 C46 C47 -5.7(19) . . . . ?
C45 C46 C47 C48 4.2(18) . . . . ?
C42 N12 C48 C43 -0.4(10) . . . . ?
C42 N12 C48 C47 176.6(11) . . . . ?
N11 C43 C48 N12 -0.7(10) . . . . ?
C44 C43 C48 N12 176.7(8) . . . . ?
N11 C43 C48 C47 -178.0(9) . . . . ?
C44 C43 C48 C47 -0.6(14) . . . . ?
C46 C47 C48 N12 -177.7(11) . . . . ?
C46 C47 C48 C43 -1.1(16) . . . . ?
Ni3 O4 C49 C57 -9.9(11) . . . . ?
Ni2 O4 C49 C57 -174.0(7) . . . . ?
Ni3 O4 C49 C50 170.4(4) . . . . ?
Ni2 O4 C49 C50 6.2(7) . . . . ?
C51 N13 C50 N14 -1.3(9) . . . . ?
Ni2 N13 C50 N14 166.6(5) . . . . ?
C51 N13 C50 C49 -178.8(6) . . . . ?
Ni2 N13 C50 C49 -10.9(9) . . . . ?
C56 N14 C50 N13 0.1(10) . . . . ?
C56 N14 C50 C49 177.3(7) . . . . ?
O4 C49 C50 N13 3.0(10) . . . . ?
C57 C49 C50 N13 -176.8(8) . . . . ?
O4 C49 C50 N14 -174.1(7) . . . . ?
C57 C49 C50 N14 6.2(13) . . . . ?
C50 N13 C51 C56 2.0(8) . . . . ?
Ni2 N13 C51 C56 -160.8(7) . . . . ?
C50 N13 C51 C52 179.2(8) . . . . ?
Ni2 N13 C51 C52 16.3(13) . . . . ?
C56 C51 C52 C53 -0.4(12) . . . . ?
N13 C51 C52 C53 -177.1(7) . . . . ?
C51 C52 C53 C54 1.7(12) . . . . ?
C52 C53 C54 C55 -3.5(15) . . . . ?
C53 C54 C55 C56 3.8(15) . . . . ?
C50 N14 C56 C51 1.2(9) . . . . ?
C50 N14 C56 C55 -178.8(9) . . . . ?
N13 C51 C56 N14 -2.0(9) . . . . ?
C52 C51 C56 N14 -179.3(7) . . . . ?
N13 C51 C56 C55 178.0(7) . . . . ?
C52 C51 C56 C55 0.7(13) . . . . ?
C54 C55 C56 N14 177.7(9) . . . . ?
C54 C55 C56 C51 -2.3(13) . . . . ?
O4 C49 C57 C58 0.4(14) . . . . ?
C50 C49 C57 C58 -179.8(7) . . . . ?
C59 N15 C58 N16 -3.5(9) . . . . ?
Ni3 N15 C58 N16 178.2(5) . . . . ?
C59 N15 C58 C57 177.2(7) . . . . ?
Ni3 N15 C58 C57 -1.1(11) . . . . ?
C64 N16 C58 N15 3.5(10) . . . . ?
C64 N16 C58 C57 -177.2(8) . . . . ?
C49 C57 C58 N15 5.5(13) . . . . ?
C49 C57 C58 N16 -173.8(8) . . . . ?
C58 N15 C59 C60 -178.3(8) . . . . ?
Ni3 N15 C59 C60 0.0(11) . . . . ?
C58 N15 C59 C64 2.2(8) . . . . ?
Ni3 N15 C59 C64 -179.5(5) . . . . ?
N15 C59 C60 C61 -179.0(7) . . . . ?
C64 C59 C60 C61 0.5(11) . . . . ?
C59 C60 C61 C62 1.4(12) . . . . ?
C60 C61 C62 C63 -0.6(14) . . . . ?
C61 C62 C63 C64 -2.1(16) . . . . ?
C58 N16 C64 C59 -1.9(10) . . . . ?
C58 N16 C64 C63 -177.7(11) . . . . ?
C60 C59 C64 N16 -179.8(7) . . . . ?
N15 C59 C64 N16 -0.2(9) . . . . ?
C60 C59 C64 C63 -3.3(13) . . . . ?
N15 C59 C64 C63 176.3(9) . . . . ?
C62 C63 C64 N16 179.4(10) . . . . ?
C62 C63 C64 C59 4.1(16) . . . . ?
Ni4 O5 C65 C73 -5.9(11) . . . . ?
Ni2 O5 C65 C73 -171.2(6) . . . . ?
Ni4 O5 C65 C66 175.6(5) . . . . ?
Ni2 O5 C65 C66 10.2(8) . . . . ?
C67 N17 C66 N18 -1.2(9) . . . . ?
Ni2 N17 C66 N18 179.6(5) . . . . ?
C67 N17 C66 C65 177.0(7) . . . . ?
Ni2 N17 C66 C65 -2.2(9) . . . . ?
C72 N18 C66 N17 1.9(9) . . . . ?
C72 N18 C66 C65 -176.1(7) . . . . ?
O5 C65 C66 N17 -5.7(10) . . . . ?
C73 C65 C66 N17 175.7(7) . . . . ?
O5 C65 C66 N18 172.2(7) . . . . ?
C73 C65 C66 N18 -6.4(13) . . . . ?
C66 N17 C67 C72 -0.1(9) . . . . ?
Ni2 N17 C67 C72 178.7(6) . . . . ?
C66 N17 C67 C68 -178.6(8) . . . . ?
Ni2 N17 C67 C68 0.2(14) . . . . ?
N17 C67 C68 C69 -179.3(8) . . . . ?
C72 C67 C68 C69 2.4(12) . . . . ?
C67 C68 C69 C70 -3.2(15) . . . . ?
C68 C69 C70 C71 2.4(18) . . . . ?
C69 C70 C71 C72 -0.4(15) . . . . ?
C70 C71 C72 C67 -0.4(14) . . . . ?
C70 C71 C72 N18 179.0(9) . . . . ?
N17 C67 C72 C71 -179.3(8) . . . . ?
C68 C67 C72 C71 -0.6(13) . . . . ?
N17 C67 C72 N18 1.2(9) . . . . ?
C68 C67 C72 N18 179.8(7) . . . . ?
C66 N18 C72 C71 178.7(9) . . . . ?
C66 N18 C72 C67 -1.8(9) . . . . ?
O5 C65 C73 C74 3.8(13) . . . . ?
C66 C65 C73 C74 -177.8(7) . . . . ?
C80 N20 C74 N19 3.5(9) . . . . ?
C80 N20 C74 C73 -173.6(8) . . . . ?
C75 N19 C74 N20 -3.2(9) . . . . ?
Ni4 N19 C74 N20 -180.0(5) . . . . ?
C75 N19 C74 C73 173.8(7) . . . . ?
Ni4 N19 C74 C73 -3.0(11) . . . . ?
C65 C73 C74 N20 177.7(8) . . . . ?
C65 C73 C74 N19 1.1(13) . . . . ?
C74 N19 C75 C80 1.7(9) . . . . ?
Ni4 N19 C75 C80 178.3(6) . . . . ?
C74 N19 C75 C76 -177.4(8) . . . . ?
Ni4 N19 C75 C76 -0.8(12) . . . . ?
C80 C75 C76 C77 -0.8(12) . . . . ?
N19 C75 C76 C77 178.3(8) . . . . ?
C75 C76 C77 C78 4.5(15) . . . . ?
C76 C77 C78 C79 -5.2(18) . . . . ?
C77 C78 C79 C80 1.8(16) . . . . ?
C74 N20 C80 C75 -2.2(9) . . . . ?
C74 N20 C80 C79 179.8(10) . . . . ?
N19 C75 C80 N20 0.2(9) . . . . ?
C76 C75 C80 N20 179.4(7) . . . . ?
N19 C75 C80 C79 178.4(8) . . . . ?
C76 C75 C80 C79 -2.4(13) . . . . ?
C78 C79 C80 N20 179.5(10) . . . . ?
C78 C79 C80 C75 1.9(15) . . . . ?
Ni5 O6 C81 C89 -11.7(13) . . . . ?
Ni2 O6 C81 C89 -172.2(8) . . . . ?
Ni5 O6 C81 C82 170.1(6) . . . . ?
Ni2 O6 C81 C82 9.6(9) . . . . ?
C83 N21 C82 N22 -1.6(11) . . . . ?
Ni2 N21 C82 N22 177.2(6) . . . . ?
C83 N21 C82 C81 176.4(8) . . . . ?
Ni2 N21 C82 C81 -4.8(11) . . . . ?
C88 N22 C82 N21 2.1(12) . . . . ?
C88 N22 C82 C81 -175.8(10) . . . . ?
C89 C81 C82 N21 178.4(9) . . . . ?
O6 C81 C82 N21 -3.3(12) . . . . ?
C89 C81 C82 N22 -4.0(16) . . . . ?
O6 C81 C82 N22 174.3(9) . . . . ?
C82 N21 C83 C84 179.3(11) . . . . ?
Ni2 N21 C83 C84 1.1(19) . . . . ?
C82 N21 C83 C88 0.6(12) . . . . ?
Ni2 N21 C83 C88 -177.7(9) . . . . ?
C88 C83 C84 C85 -4.0(17) . . . . ?
N21 C83 C84 C85 177.5(11) . . . . ?
C83 C84 C85 C86 3.7(17) . . . . ?
C84 C85 C86 C87 -3(2) . . . . ?
C85 C86 C87 C88 3(2) . . . . ?
C82 N22 C88 C87 175.8(14) . . . . ?
C82 N22 C88 C83 -1.6(13) . . . . ?
C86 C87 C88 N22 179.4(14) . . . . ?
C86 C87 C88 C83 -3(2) . . . . ?
C84 C83 C88 N22 -178.2(11) . . . . ?
N21 C83 C88 N22 0.7(13) . . . . ?
C84 C83 C88 C87 4.0(19) . . . . ?
N21 C83 C88 C87 -177.1(11) . . . . ?
O6 C81 C89 C90 2.7(17) . . . . ?
C82 C81 C89 C90 -179.3(9) . . . . ?
C96 N24 C90 N23 0.7(12) . . . . ?
C96 N24 C90 C89 -177.9(9) . . . . ?
C91 N23 C90 N24 -1.6(10) . . . . ?
Ni5 N23 C90 N24 -177.3(6) . . . . ?
C91 N23 C90 C89 177.0(9) . . . . ?
Ni5 N23 C90 C89 1.3(13) . . . . ?
C81 C89 C90 N24 -178.6(10) . . . . ?
C81 C89 C90 N23 3.0(16) . . . . ?
C90 N23 C91 C96 1.9(9) . . . . ?
Ni5 N23 C91 C96 177.3(6) . . . . ?
C90 N23 C91 C92 -177.1(9) . . . . ?
Ni5 N23 C91 C92 -1.6(13) . . . . ?
C96 C91 C92 C93 0.9(13) . . . . ?
N23 C91 C92 C93 179.8(8) . . . . ?
C91 C92 C93 C94 -1.1(14) . . . . ?
C92 C93 C94 C95 1.1(17) . . . . ?
C93 C94 C95 C96 -0.8(17) . . . . ?
C94 C95 C96 C91 0.6(16) . . . . ?
C94 C95 C96 N24 -177.2(11) . . . . ?
N23 C91 C96 C95 -179.8(9) . . . . ?
C92 C91 C96 C95 -0.7(15) . . . . ?
N23 C91 C96 N24 -1.5(10) . . . . ?
C92 C91 C96 N24 177.6(8) . . . . ?
C90 N24 C96 C95 178.6(11) . . . . ?
C90 N24 C96 C91 0.5(11) . . . . ?

loop_
_platon_squeeze_void_nr
_platon_squeeze_void_average_x
_platon_squeeze_void_average_y
_platon_squeeze_void_average_z
_platon_squeeze_void_volume
_platon_squeeze_void_count_electrons
_platon_squeeze_void_content
1 0.000 0.000 0.000 273 33 ' '
2 0.489 0.116 0.577 26 4 ' '
3 0.799 0.140 0.698 15 2 ' '
4 0.467 0.241 0.494 58 8 ' '
5 0.467 0.261 -0.004 59 8 ' '
6 0.799 0.360 0.198 15 2 ' '
7 0.490 0.388 0.079 25 3 ' '
8 0.000 0.500 0.500 273 32 ' '
9 0.511 0.616 0.923 26 3 ' '
10 0.201 0.640 0.802 15 3 ' '
11 0.533 0.741 1.006 59 8 ' '
12 0.533 0.761 0.504 60 8 ' '
13 0.201 0.859 0.302 15 2 ' '
14 0.510 0.888 0.421 25 3 ' '
